data_4083935
loop_
_publ_author_name
'Mathur, Pradeep'
'Rai, Dhirendra K.'
'Joshi, Raj K.'
'Jha, Badrinath'
'Mobin, Shaikh M.'

_publ_section_title
;
 Synthesis of Novel Allene-Coordinated, Phosphido-Bridged Ru2Pt Clusters
 Involving Enyne to Allene Transformation
;
_journal_issue 14
_journal_name_full Organometallics
_journal_page_first 3857
_journal_paper_doi 10.1021/om500561b
_journal_volume 33
_journal_year 2014
_chemical_formula_sum 'C46 H28 Fe2 O6 Ru2'
_chemical_formula_weight 990.52
_chemical_name_systematic
;
 ?
;
_space_group_IT_number 13
_symmetry_cell_setting monoclinic
_symmetry_space_group_name_Hall '-P 2yac'
_symmetry_space_group_name_H-M 'P 1 2/n 1'
_atom_sites_solution_hydrogens geom
_atom_sites_solution_primary direct
_atom_sites_solution_secondary difmap
_audit_creation_method SHELXL-97
_cell_angle_alpha 90.00
_cell_angle_beta 90.876(15)
_cell_angle_gamma 90.00
_cell_formula_units_Z 8
_cell_length_a 17.737(4)
_cell_length_b 13.2614(13)
_cell_length_c 33.972(4)
_cell_measurement_reflns_used 3866
_cell_measurement_temperature 150(2)
_cell_measurement_theta_max 32.6022
_cell_measurement_theta_min 2.9371
_cell_volume 7990(2)
_computing_cell_refinement 'CrysAlis RED, Oxford Diffraction Ltd.,'
_computing_data_collection 'CrysAlis CCD, Oxford Diffraction Ltd.,'
_computing_data_reduction 'CrysAlis RED, Oxford Diffraction Ltd.,'
_computing_molecular_graphics Ortep3
_computing_publication_material Shelx97
_computing_structure_refinement 'SHELXL-97 (Sheldrick, 1997)'
_computing_structure_solution 'SHELXS-97 (Sheldrick, 1997)'
_diffrn_ambient_temperature 150(2)
_diffrn_detector_area_resol_mean 15.9948
_diffrn_measured_fraction_theta_full 0.998
_diffrn_measured_fraction_theta_max 0.998
_diffrn_measurement_device_type 'OXFORD DIFFRACTION XCALIBUR-S'
_diffrn_measurement_method \w/q-scan
_diffrn_radiation_monochromator graphite
_diffrn_radiation_source 'fine-focus sealed tube'
_diffrn_radiation_type MoK\a
_diffrn_radiation_wavelength 0.71073
_diffrn_reflns_av_R_equivalents 0.1645
_diffrn_reflns_av_sigmaI/netI 0.1408
_diffrn_reflns_limit_h_max 21
_diffrn_reflns_limit_h_min -18
_diffrn_reflns_limit_k_max 15
_diffrn_reflns_limit_k_min -15
_diffrn_reflns_limit_l_max 40
_diffrn_reflns_limit_l_min -40
_diffrn_reflns_number 70032
_diffrn_reflns_theta_full 25.00
_diffrn_reflns_theta_max 25.00
_diffrn_reflns_theta_min 3.23
_exptl_absorpt_coefficient_mu 1.502
_exptl_absorpt_correction_T_max 0.7433
_exptl_absorpt_correction_T_min 0.6370
_exptl_absorpt_correction_type multi-scan
_exptl_crystal_colour orange
_exptl_crystal_density_diffrn 1.647
_exptl_crystal_density_method 'not measured'
_exptl_crystal_description block
_exptl_crystal_F_000 3936
_exptl_crystal_size_max 0.33
_exptl_crystal_size_mid 0.26
_exptl_crystal_size_min 0.21
_refine_diff_density_max 2.623
_refine_diff_density_min -0.784
_refine_diff_density_rms 0.174
_refine_ls_extinction_method none
_refine_ls_goodness_of_fit_ref 1.043
_refine_ls_hydrogen_treatment mixed
_refine_ls_matrix_type full
_refine_ls_number_parameters 1009
_refine_ls_number_reflns 14040
_refine_ls_number_restraints 14
_refine_ls_restrained_S_all 1.042
_refine_ls_R_factor_all 0.1285
_refine_ls_R_factor_gt 0.0718
_refine_ls_shift/su_max 0.001
_refine_ls_shift/su_mean 0.000
_refine_ls_structure_factor_coef Fsqd
_refine_ls_weighting_details 'calc w=1/[\s^2^(Fo^2^)+(0.0871P)^2^+2.9491P] where P=(Fo^2^+2Fc^2^)/3'
_refine_ls_weighting_scheme calc
_refine_ls_wR_factor_gt 0.1817
_refine_ls_wR_factor_ref 0.2210
_reflns_number_gt 8250
_reflns_number_total 14040
_reflns_threshold_expression >2sigma(I)
_cod_data_source_file om500561b_si_002.cif
_cod_data_source_block 3
_cod_depositor_comments
;
The following automatic conversions were performed:

'_symmetry_cell_setting' value 'Monoclinic' changed to 'monoclinic'
according to
/usr/data/users/saulius/crontab/automatic-downloads/rss-feeds/ACS/lib/dictionaries/cif_core.dic
dictionary named 'cif_core.dic' version 2.4.2 from 2011-04-26.

Automatic conversion script
Id: cif_fix_values 2281 2013-09-26 08:29:07Z andrius 

 Adding full bibliography for 4083933--4083941.cif.
;
_cod_original_sg_symbol_H-M 'P 2/n'
_cod_database_code 4083935

loop_
_symmetry_equiv_pos_as_xyz
'x, y, z'
'-x+1/2, y, -z+1/2'
'-x, -y, -z'
'x-1/2, -y, z-1/2'

loop_
_atom_site_label
_atom_site_type_symbol
_atom_site_fract_x
_atom_site_fract_y
_atom_site_fract_z
_atom_site_U_iso_or_equiv
_atom_site_adp_type
_atom_site_occupancy
_atom_site_symmetry_multiplicity
_atom_site_calc_flag
_atom_site_refinement_flags
Ru1 Ru 0.46236(5) 0.18375(6) 0.23050(3) 0.0288(2) Uani 1 1 d .
Ru2 Ru 0.60402(5) 0.15693(6) 0.25915(3) 0.0297(2) Uani 1 1 d .
Ru3 Ru 0.09281(5) 0.27854(6) 0.49321(3) 0.0311(2) Uani 1 1 d .
Ru4 Ru 0.14955(5) 0.11891(6) 0.53398(3) 0.0304(2) Uani 1 1 d .
Fe1 Fe 0.51238(8) -0.15203(11) 0.31441(5) 0.0302(4) Uani 1 1 d .
Fe2 Fe 0.56324(8) 0.43150(11) 0.34395(5) 0.0315(4) Uani 1 1 d .
Fe3 Fe 0.38687(9) 0.18745(12) 0.47950(5) 0.0337(4) Uani 1 1 d .
Fe4 Fe 0.13287(9) 0.30646(13) 0.65024(5) 0.0369(4) Uani 1 1 d .
O1 O 0.5000(5) 0.0381(7) 0.1649(3) 0.057(2) Uani 1 1 d .
O2 O 0.2919(5) 0.1880(7) 0.2154(3) 0.056(2) Uani 1 1 d .
O3 O 0.4944(5) 0.3769(6) 0.1857(3) 0.057(2) Uani 1 1 d .
O4 O 0.6973(5) 0.1325(8) 0.3349(3) 0.063(3) Uani 1 1 d .
O5 O 0.6871(5) 0.3187(6) 0.2117(3) 0.046(2) Uani 1 1 d .
O6 O 0.6775(5) 0.0010(6) 0.2041(3) 0.057(2) Uani 1 1 d .
O7 O -0.0688(5) 0.2345(7) 0.5152(3) 0.075(3) Uani 1 1 d .
O8 O 0.0567(5) 0.4904(6) 0.4605(3) 0.055(2) Uani 1 1 d .
O9 O 0.0906(5) 0.1751(7) 0.4135(3) 0.064(3) Uani 1 1 d .
O10 O 0.0078(5) 0.0124(6) 0.5652(3) 0.054(2) Uani 1 1 d .
O11 O 0.2704(5) 0.0468(7) 0.5915(3) 0.063(3) Uani 1 1 d .
O12 O 0.1516(5) -0.0503(7) 0.4723(3) 0.065(3) Uani 1 1 d .
C1 C 0.4846(6) 0.0931(9) 0.1892(4) 0.041(3) Uani 1 1 d .
C2 C 0.3548(7) 0.1853(8) 0.2215(3) 0.038(3) Uani 1 1 d .
C3 C 0.4826(6) 0.3040(9) 0.2016(3) 0.039(3) Uani 1 1 d .
C4 C 0.6658(7) 0.1405(9) 0.3049(4) 0.043(3) Uani 1 1 d .
C5 C 0.6598(6) 0.2596(9) 0.2315(4) 0.039(3) Uani 1 1 d .
C6 C 0.6517(6) 0.0577(8) 0.2253(4) 0.041(3) Uani 1 1 d .
C7 C 0.5149(6) 0.0607(8) 0.2748(3) 0.033(3) Uani 1 1 d .
C8 C 0.4509(5) 0.1109(8) 0.2896(3) 0.028(2) Uani 1 1 d .
C9 C 0.3837(5) 0.0594(7) 0.3026(3) 0.027(2) Uani 1 1 d .
C10 C 0.3274(6) 0.0222(7) 0.3145(3) 0.031(3) Uani 1 1 d .
C11 C 0.5290(5) 0.2605(7) 0.2833(3) 0.025(2) Uani 1 1 d .
C12 C 0.4606(6) 0.2199(8) 0.2951(3) 0.028(2) Uani 1 1 d U
C13 C 0.3998(6) 0.2733(8) 0.3139(3) 0.031(2) Uani 1 1 d U
C14 C 0.3499(6) 0.3161(8) 0.3299(3) 0.031(2) Uani 1 1 d U
C15 C 0.5189(6) -0.0486(8) 0.2697(3) 0.032(3) Uani 1 1 d .
C16 C 0.4582(6) -0.1180(8) 0.2625(3) 0.035(3) Uani 1 1 d .
H16 H 0.4068 -0.0998 0.2587 0.042 Uiso 1 1 calc R
C17 C 0.4867(7) -0.2184(8) 0.2620(3) 0.037(3) Uani 1 1 d .
H17 H 0.4584 -0.2784 0.2581 0.045 Uiso 1 1 calc R
C18 C 0.5659(7) -0.2111(8) 0.2683(3) 0.043(3) Uani 1 1 d .
H18 H 0.6002 -0.2661 0.2691 0.051 Uiso 1 1 calc R
C19 C 0.5849(7) -0.1097(8) 0.2732(3) 0.039(3) Uani 1 1 d .
H19 H 0.6345 -0.0850 0.2781 0.046 Uiso 1 1 calc R
C20 C 0.4985(8) -0.0740(10) 0.3655(3) 0.049(3) Uani 1 1 d .
H20 H 0.4923 -0.0030 0.3674 0.059 Uiso 1 1 calc R
C21 C 0.4404(7) -0.1438(10) 0.3613(3) 0.049(3) Uani 1 1 d .
H21 H 0.3880 -0.1292 0.3601 0.058 Uiso 1 1 calc R
C22 C 0.4742(7) -0.2419(9) 0.3591(3) 0.040(3) Uani 1 1 d .
H22 H 0.4481 -0.3040 0.3560 0.048 Uiso 1 1 calc R
C23 C 0.5527(7) -0.2297(9) 0.3623(3) 0.041(3) Uani 1 1 d .
H23 H 0.5891 -0.2822 0.3618 0.049 Uiso 1 1 calc R
C24 C 0.5680(7) -0.1258(10) 0.3663(3) 0.049(3) Uani 1 1 d .
H24 H 0.6165 -0.0959 0.3691 0.059 Uiso 1 1 calc R
C25 C 0.2633(6) -0.0274(8) 0.3295(4) 0.039(3) Uani 1 1 d .
C26 C 0.2242(6) 0.0110(9) 0.3615(4) 0.047(3) Uani 1 1 d .
H26 H 0.2394 0.0729 0.3733 0.056 Uiso 1 1 calc R
C27 C 0.1631(6) -0.0417(12) 0.3761(4) 0.057(4) Uani 1 1 d .
H27 H 0.1353 -0.0145 0.3973 0.068 Uiso 1 1 calc R
C28 C 0.1422(7) -0.1333(11) 0.3601(4) 0.059(4) Uani 1 1 d .
H28 H 0.1014 -0.1699 0.3709 0.070 Uiso 1 1 calc R
C29 C 0.1805(9) -0.1714(11) 0.3287(5) 0.080(5) Uani 1 1 d .
H29 H 0.1662 -0.2340 0.3172 0.096 Uiso 1 1 calc R
C30 C 0.2397(8) -0.1174(11) 0.3143(5) 0.071(5) Uani 1 1 d .
H30 H 0.2659 -0.1441 0.2924 0.085 Uiso 1 1 calc R
C31 C 0.5475(5) 0.3670(7) 0.2898(3) 0.023(2) Uani 1 1 d .
C32 C 0.6201(6) 0.4086(8) 0.2941(3) 0.035(3) Uani 1 1 d .
H32 H 0.6656 0.3714 0.2919 0.042 Uiso 1 1 calc R
C33 C 0.6167(6) 0.5130(8) 0.3021(3) 0.037(3) Uani 1 1 d .
H33 H 0.6581 0.5572 0.3064 0.044 Uiso 1 1 calc R
C34 C 0.5382(6) 0.5391(8) 0.3024(3) 0.036(3) Uani 1 1 d .
H34 H 0.5179 0.6044 0.3068 0.043 Uiso 1 1 calc R
C35 C 0.4972(6) 0.4513(7) 0.2952(3) 0.033(3) Uani 1 1 d .
H35 H 0.4438 0.4474 0.2941 0.040 Uiso 1 1 calc R
C36 C 0.5455(7) 0.3210(10) 0.3839(3) 0.048(3) Uani 1 1 d .
H36 H 0.5288 0.2552 0.3770 0.057 Uiso 1 1 calc R
C37 C 0.6187(7) 0.3514(10) 0.3869(4) 0.050(3) Uani 1 1 d .
H37 H 0.6616 0.3100 0.3829 0.060 Uiso 1 1 calc R
C38 C 0.6204(7) 0.4558(10) 0.3972(3) 0.048(3) Uani 1 1 d .
H38 H 0.6642 0.4959 0.4016 0.058 Uiso 1 1 calc R
C39 C 0.5458(7) 0.4878(10) 0.3997(3) 0.047(3) Uani 1 1 d .
H39 H 0.5297 0.5546 0.4052 0.057 Uiso 1 1 calc R
C40 C 0.4981(7) 0.4043(10) 0.3927(3) 0.046(3) Uani 1 1 d .
H40 H 0.4446 0.4038 0.3938 0.056 Uiso 1 1 calc R
C41 C 0.2944(7) 0.3796(9) 0.3484(3) 0.041(3) Uani 1 1 d .
C42 C 0.3092(7) 0.4817(10) 0.3542(4) 0.054(4) Uani 1 1 d .
H42 H 0.3569 0.5092 0.3478 0.065 Uiso 1 1 calc R
C43 C 0.2526(8) 0.5436(11) 0.3699(4) 0.067(4) Uani 1 1 d .
H43 H 0.2625 0.6133 0.3739 0.080 Uiso 1 1 calc R
C44 C 0.1846(7) 0.5063(11) 0.3794(4) 0.060(4) Uani 1 1 d .
H44 H 0.1470 0.5495 0.3896 0.072 Uiso 1 1 calc R
C45 C 0.1701(6) 0.4053(11) 0.3743(4) 0.052(3) Uani 1 1 d .
H45 H 0.1224 0.3788 0.3813 0.062 Uiso 1 1 calc R
C46 C 0.2238(6) 0.3422(10) 0.3591(3) 0.043(3) Uani 1 1 d .
H46 H 0.2129 0.2725 0.3558 0.052 Uiso 1 1 calc R
C48 C 0.0690(6) 0.4129(10) 0.4726(4) 0.041(3) Uani 1 1 d .
C49 C 0.0890(6) 0.2122(8) 0.4440(4) 0.039(3) Uani 1 1 d .
C50 C 0.0613(7) 0.0530(9) 0.5546(4) 0.042(3) Uani 1 1 d .
C51 C 0.2228(6) 0.0711(9) 0.5702(4) 0.039(3) Uani 1 1 d .
C52 C 0.1538(6) 0.0119(9) 0.4953(4) 0.042(3) Uani 1 1 d .
C53 C 0.2190(6) 0.2143(7) 0.5018(3) 0.031(3) Uani 1 1 d .
C54 C 0.2114(6) 0.3169(7) 0.5112(3) 0.028(2) Uani 1 1 d .
C55 C 0.2500(5) 0.4013(8) 0.4943(3) 0.029(2) Uani 1 1 d .
C56 C 0.2744(6) 0.4786(8) 0.4826(3) 0.033(3) Uani 1 1 d .
C57 C 0.1269(5) 0.2541(8) 0.5615(3) 0.031(2) Uani 1 1 d .
C58 C 0.1598(6) 0.3391(7) 0.5432(3) 0.027(2) Uani 1 1 d .
C59 C 0.1556(6) 0.4438(8) 0.5558(3) 0.034(3) Uani 1 1 d .
C60 C 0.1537(6) 0.5304(8) 0.5652(3) 0.032(3) Uani 1 1 d .
C61 C 0.2728(6) 0.1806(8) 0.4722(3) 0.033(3) Uani 1 1 d .
C62 C 0.3046(6) 0.0808(9) 0.4708(3) 0.039(3) Uani 1 1 d .
H62 H 0.2923 0.0267 0.4879 0.047 Uiso 1 1 calc R
C63 C 0.3562(6) 0.0761(8) 0.4402(3) 0.038(3) Uani 1 1 d .
H63 H 0.3852 0.0188 0.4332 0.046 Uiso 1 1 calc R
C64 C 0.3579(6) 0.1729(9) 0.4212(4) 0.046(3) Uani 1 1 d .
H64 H 0.3881 0.1908 0.3994 0.055 Uiso 1 1 calc R
C65 C 0.3067(6) 0.2369(9) 0.4406(3) 0.035(3) Uani 1 1 d .
H65 H 0.2963 0.3052 0.4340 0.042 Uiso 1 1 calc R
C66 C 0.4092(7) 0.2515(12) 0.5325(4) 0.061(4) Uani 1 1 d .
H66 H 0.3718 0.2733 0.5503 0.073 Uiso 1 1 calc R
C67 C 0.4416(7) 0.1550(11) 0.5319(4) 0.053(4) Uani 1 1 d .
H67 H 0.4313 0.1008 0.5492 0.064 Uiso 1 1 calc R
C68 C 0.4917(7) 0.1543(10) 0.5008(4) 0.051(3) Uani 1 1 d .
H68 H 0.5213 0.0980 0.4933 0.061 Uiso 1 1 calc R
C69 C 0.4924(7) 0.2489(11) 0.4823(4) 0.052(4) Uani 1 1 d .
H69 H 0.5220 0.2672 0.4603 0.062 Uiso 1 1 calc R
C70 C 0.4409(8) 0.3120(10) 0.5021(4) 0.057(4) Uani 1 1 d .
H70 H 0.4298 0.3805 0.4964 0.069 Uiso 1 1 calc R
C71 C 0.2942(6) 0.5791(8) 0.4682(3) 0.036(3) Uani 1 1 d .
C72 C 0.2363(7) 0.6512(8) 0.4625(4) 0.044(3) Uani 1 1 d .
H72 H 0.1857 0.6354 0.4689 0.053 Uiso 1 1 calc R
C73 C 0.2546(8) 0.7457(9) 0.4476(4) 0.059(4) Uani 1 1 d .
H73 H 0.2161 0.7947 0.4436 0.071 Uiso 1 1 calc R
C74 C 0.3273(8) 0.7684(9) 0.4386(4) 0.056(4) Uani 1 1 d .
H74 H 0.3392 0.8339 0.4292 0.067 Uiso 1 1 calc R
C75 C 0.3829(7) 0.6987(9) 0.4429(3) 0.046(3) Uani 1 1 d .
H75 H 0.4329 0.7157 0.4359 0.055 Uiso 1 1 calc R
C76 C 0.3677(6) 0.6021(9) 0.4575(3) 0.036(3) Uani 1 1 d .
H76 H 0.4067 0.5533 0.4601 0.044 Uiso 1 1 calc R
C77 C 0.0821(5) 0.2636(8) 0.5985(3) 0.030(2) Uani 1 1 d .
C78 C 0.0770(6) 0.1851(9) 0.6269(3) 0.041(3) Uani 1 1 d .
H78 H 0.0963 0.1186 0.6243 0.049 Uiso 1 1 calc R
C79 C 0.0378(6) 0.2242(10) 0.6600(4) 0.047(3) Uani 1 1 d .
H79 H 0.0268 0.1883 0.6834 0.056 Uiso 1 1 calc R
C80 C 0.0184(6) 0.3250(9) 0.6519(3) 0.041(3) Uani 1 1 d .
H80 H -0.0083 0.3686 0.6689 0.049 Uiso 1 1 calc R
C81 C 0.0451(6) 0.3509(9) 0.6141(3) 0.036(3) Uani 1 1 d .
H81 H 0.0396 0.4144 0.6015 0.043 Uiso 1 1 calc R
C82 C 0.2403(6) 0.3475(10) 0.6395(4) 0.049(3) Uani 1 1 d .
H82 H 0.2616 0.3517 0.6141 0.059 Uiso 1 1 calc R
C83 C 0.2406(6) 0.2587(10) 0.6636(4) 0.046(3) Uani 1 1 d .
H83 H 0.2624 0.1951 0.6578 0.055 Uiso 1 1 calc R
C84 C 0.2018(6) 0.2862(12) 0.6978(4) 0.057(4) Uani 1 1 d .
H84 H 0.1922 0.2431 0.7195 0.069 Uiso 1 1 calc R
C85 C 0.1788(7) 0.3902(10) 0.6947(4) 0.050(3) Uani 1 1 d .
H85 H 0.1512 0.4274 0.7135 0.060 Uiso 1 1 calc R
C86 C 0.2050(7) 0.4258(10) 0.6584(4) 0.052(3) Uani 1 1 d .
H86 H 0.1993 0.4925 0.6485 0.063 Uiso 1 1 calc R
C87 C 0.1500(6) 0.6334(8) 0.5774(3) 0.034(3) Uani 1 1 d .
C88 C 0.0952(9) 0.6654(10) 0.6033(5) 0.070(5) Uani 1 1 d .
H88 H 0.0592 0.6189 0.6129 0.084 Uiso 1 1 calc R
C89 C 0.0931(9) 0.7664(10) 0.6151(5) 0.071(5) Uani 1 1 d .
H89 H 0.0540 0.7888 0.6318 0.086 Uiso 1 1 calc R
C90 C 0.1466(8) 0.8332(8) 0.6030(4) 0.052(4) Uani 1 1 d .
H90 H 0.1460 0.9009 0.6121 0.062 Uiso 1 1 calc R
C91 C 0.2014(8) 0.8023(9) 0.5776(4) 0.054(4) Uani 1 1 d .
H91 H 0.2375 0.8497 0.5687 0.065 Uiso 1 1 calc R
C92 C 0.2051(7) 0.7029(8) 0.5645(4) 0.044(3) Uani 1 1 d .
H92 H 0.2438 0.6820 0.5473 0.053 Uiso 1 1 calc R
C47 C -0.0079(7) 0.2480(10) 0.5065(4) 0.046(3) Uani 1 1 d .

loop_
_atom_site_aniso_label
_atom_site_aniso_U_11
_atom_site_aniso_U_22
_atom_site_aniso_U_33
_atom_site_aniso_U_23
_atom_site_aniso_U_13
_atom_site_aniso_U_12
Ru1 0.0269(5) 0.0259(5) 0.0336(5) 0.0011(4) 0.0027(4) -0.0019(4)
Ru2 0.0245(5) 0.0256(5) 0.0393(5) 0.0011(4) 0.0067(4) -0.0003(4)
Ru3 0.0291(5) 0.0244(5) 0.0399(6) 0.0004(4) 0.0038(4) -0.0035(4)
Ru4 0.0286(5) 0.0220(4) 0.0408(6) 0.0017(4) 0.0044(4) -0.0062(4)
Fe1 0.0313(9) 0.0264(8) 0.0331(9) 0.0016(7) 0.0056(7) 0.0016(7)
Fe2 0.0312(9) 0.0277(8) 0.0356(9) 0.0004(7) 0.0011(7) -0.0040(7)
Fe3 0.0310(9) 0.0318(9) 0.0384(10) 0.0017(8) 0.0025(7) -0.0032(7)
Fe4 0.0308(9) 0.0445(10) 0.0356(10) -0.0022(8) 0.0044(7) -0.0089(7)
O1 0.063(6) 0.048(6) 0.062(6) -0.007(5) 0.014(5) 0.004(5)
O2 0.041(6) 0.064(6) 0.062(6) 0.016(5) -0.010(4) -0.003(4)
O3 0.079(7) 0.030(5) 0.062(6) 0.021(5) 0.008(5) 0.002(4)
O4 0.048(6) 0.085(8) 0.055(6) -0.001(5) -0.010(5) 0.017(5)
O5 0.049(5) 0.032(4) 0.057(6) 0.002(4) 0.012(4) -0.009(4)
O6 0.060(6) 0.038(5) 0.072(7) -0.010(5) 0.031(5) 0.000(4)
O7 0.028(5) 0.070(7) 0.129(10) 0.033(7) 0.005(5) -0.001(5)
O8 0.061(6) 0.038(5) 0.065(6) 0.016(5) 0.003(5) 0.008(4)
O9 0.069(7) 0.049(6) 0.073(7) -0.022(5) -0.012(5) -0.007(5)
O10 0.033(5) 0.057(6) 0.071(6) 0.008(5) 0.011(4) -0.014(4)
O11 0.058(6) 0.056(6) 0.073(7) 0.007(5) -0.024(5) 0.000(5)
O12 0.054(6) 0.052(6) 0.090(8) -0.034(6) 0.006(5) -0.006(5)
C1 0.038(7) 0.041(7) 0.045(8) -0.001(6) 0.009(6) 0.005(6)
C2 0.048(8) 0.033(6) 0.034(7) 0.011(5) 0.003(6) -0.012(6)
C3 0.039(7) 0.041(7) 0.036(7) -0.003(6) 0.005(5) 0.004(6)
C4 0.034(7) 0.039(7) 0.056(9) -0.007(6) 0.015(6) -0.008(5)
C5 0.039(7) 0.028(6) 0.051(8) -0.001(6) 0.007(6) -0.003(5)
C6 0.029(6) 0.025(6) 0.068(9) 0.005(6) 0.004(6) -0.006(5)
C7 0.034(6) 0.034(6) 0.030(6) 0.009(5) -0.001(5) 0.004(5)
C8 0.014(5) 0.041(6) 0.029(6) 0.006(5) 0.000(4) -0.003(4)
C9 0.021(6) 0.024(5) 0.037(6) -0.008(5) -0.001(5) 0.004(4)
C10 0.033(6) 0.018(5) 0.043(7) 0.008(5) -0.008(5) 0.004(5)
C11 0.032(6) 0.020(5) 0.022(5) 0.002(4) 0.001(4) -0.004(4)
C12 0.028(6) 0.032(6) 0.023(6) 0.001(5) 0.006(4) 0.000(4)
C13 0.027(6) 0.033(6) 0.033(6) -0.003(5) -0.001(4) -0.002(4)
C14 0.030(6) 0.024(6) 0.039(7) -0.008(5) -0.006(5) 0.000(4)
C15 0.030(6) 0.031(6) 0.034(6) 0.010(5) 0.011(5) -0.007(5)
C16 0.039(7) 0.030(6) 0.036(7) -0.004(5) 0.007(5) 0.003(5)
C17 0.056(8) 0.029(6) 0.027(6) -0.003(5) 0.002(5) -0.013(5)
C18 0.055(8) 0.030(6) 0.044(7) 0.001(6) 0.022(6) 0.006(6)
C19 0.046(7) 0.037(7) 0.034(7) 0.004(5) 0.010(5) 0.011(5)
C20 0.090(11) 0.039(7) 0.018(6) 0.004(5) -0.001(6) 0.004(7)
C21 0.056(8) 0.056(8) 0.035(7) 0.018(6) 0.024(6) 0.014(7)
C22 0.054(8) 0.037(7) 0.029(6) 0.008(5) 0.008(5) 0.007(6)
C23 0.045(8) 0.045(7) 0.032(7) 0.008(6) -0.003(5) 0.014(6)
C24 0.040(7) 0.065(9) 0.042(8) 0.003(7) -0.011(6) 0.012(6)
C25 0.035(7) 0.028(6) 0.055(8) 0.002(6) -0.002(6) -0.009(5)
C26 0.035(7) 0.047(8) 0.058(8) -0.011(6) 0.018(6) -0.011(6)
C27 0.025(7) 0.093(11) 0.053(8) 0.035(8) 0.020(6) 0.009(7)
C28 0.034(8) 0.070(10) 0.072(10) 0.008(8) 0.006(7) -0.019(7)
C29 0.081(12) 0.055(10) 0.105(14) -0.014(10) 0.004(10) -0.042(9)
C30 0.060(10) 0.069(10) 0.084(11) -0.022(9) 0.023(8) -0.029(8)
C31 0.016(5) 0.023(5) 0.032(6) -0.001(5) 0.010(4) 0.003(4)
C32 0.037(6) 0.025(6) 0.042(7) 0.006(5) -0.010(5) -0.010(5)
C33 0.028(6) 0.041(7) 0.041(7) -0.002(6) 0.008(5) -0.015(5)
C34 0.037(7) 0.027(6) 0.045(7) 0.004(5) 0.004(5) 0.001(5)
C35 0.027(6) 0.022(5) 0.051(7) 0.002(5) -0.005(5) -0.005(4)
C36 0.067(9) 0.040(7) 0.036(7) 0.005(6) 0.004(6) -0.010(7)
C37 0.046(8) 0.053(8) 0.050(8) -0.002(7) -0.002(6) 0.009(6)
C38 0.048(8) 0.061(9) 0.036(7) 0.001(6) 0.000(6) -0.019(7)
C39 0.070(9) 0.051(8) 0.021(6) -0.005(6) 0.014(6) -0.004(7)
C40 0.034(7) 0.066(9) 0.039(7) 0.004(7) -0.002(5) -0.011(6)
C41 0.046(7) 0.043(7) 0.032(7) -0.007(6) -0.007(5) -0.001(6)
C42 0.051(8) 0.047(8) 0.063(9) -0.012(7) 0.004(7) 0.008(6)
C43 0.060(10) 0.057(9) 0.083(11) -0.037(8) -0.011(8) 0.020(8)
C44 0.042(8) 0.079(11) 0.061(9) -0.025(8) 0.010(7) 0.022(7)
C45 0.024(6) 0.077(10) 0.056(8) -0.016(8) 0.007(6) 0.011(6)
C46 0.025(6) 0.054(8) 0.050(8) -0.013(6) 0.006(5) -0.002(5)
C48 0.035(7) 0.043(8) 0.045(7) -0.014(6) 0.004(5) -0.001(6)
C49 0.042(7) 0.026(6) 0.047(8) -0.009(6) -0.009(6) -0.008(5)
C50 0.043(7) 0.038(7) 0.045(8) -0.006(6) -0.013(6) 0.004(6)
C51 0.035(7) 0.035(7) 0.048(8) -0.001(6) 0.008(6) -0.008(5)
C52 0.021(6) 0.033(7) 0.072(9) -0.001(7) -0.003(6) -0.001(5)
C53 0.028(6) 0.023(6) 0.043(7) 0.008(5) -0.005(5) 0.009(4)
C54 0.028(6) 0.019(5) 0.037(6) 0.004(5) 0.001(5) 0.000(4)
C55 0.018(5) 0.025(6) 0.044(7) -0.010(5) 0.001(5) 0.011(4)
C56 0.047(7) 0.020(6) 0.032(6) 0.010(5) 0.005(5) 0.001(5)
C57 0.022(6) 0.032(6) 0.040(7) -0.006(5) 0.000(5) -0.009(5)
C58 0.033(6) 0.014(5) 0.033(6) 0.002(4) 0.000(5) 0.002(4)
C59 0.036(6) 0.027(6) 0.040(7) 0.003(5) 0.013(5) -0.003(5)
C60 0.031(6) 0.030(7) 0.035(7) -0.005(5) 0.006(5) -0.005(5)
C61 0.040(7) 0.019(5) 0.041(7) -0.010(5) 0.003(5) 0.001(5)
C62 0.043(7) 0.036(7) 0.039(7) -0.007(6) 0.008(5) 0.003(5)
C63 0.038(7) 0.029(6) 0.047(7) -0.006(6) -0.004(5) 0.004(5)
C64 0.028(7) 0.056(8) 0.055(8) -0.015(7) 0.012(6) 0.001(6)
C65 0.032(6) 0.038(7) 0.034(6) -0.004(5) -0.001(5) -0.013(5)
C66 0.038(8) 0.073(10) 0.072(10) -0.014(9) 0.002(7) -0.009(7)
C67 0.046(8) 0.070(10) 0.044(8) 0.008(7) -0.004(6) -0.017(7)
C68 0.032(7) 0.050(8) 0.070(9) 0.005(7) -0.010(6) -0.003(6)
C69 0.041(8) 0.073(10) 0.043(8) 0.019(7) -0.005(6) -0.033(7)
C70 0.057(9) 0.034(7) 0.080(11) -0.002(7) -0.020(8) -0.011(7)
C71 0.039(7) 0.021(6) 0.047(7) 0.002(5) 0.005(5) -0.004(5)
C72 0.051(8) 0.028(6) 0.053(8) 0.004(6) 0.024(6) 0.006(5)
C73 0.073(10) 0.036(7) 0.069(10) 0.018(7) 0.025(8) 0.020(7)
C74 0.081(11) 0.019(6) 0.070(10) 0.004(6) 0.012(8) -0.010(7)
C75 0.045(8) 0.049(8) 0.044(7) 0.006(6) 0.004(6) -0.032(6)
C76 0.025(6) 0.041(7) 0.044(7) 0.013(6) 0.004(5) -0.004(5)
C77 0.022(6) 0.025(6) 0.044(7) 0.003(5) -0.006(5) -0.005(4)
C78 0.043(7) 0.040(7) 0.039(7) -0.001(6) 0.013(5) 0.007(6)
C79 0.033(7) 0.062(9) 0.046(8) -0.005(7) 0.000(5) -0.020(6)
C80 0.025(6) 0.054(8) 0.044(7) -0.008(6) 0.009(5) -0.014(5)
C81 0.028(6) 0.040(7) 0.038(7) -0.004(6) 0.004(5) -0.001(5)
C82 0.026(7) 0.062(9) 0.060(9) -0.005(8) -0.005(6) -0.022(6)
C83 0.026(6) 0.061(9) 0.051(8) 0.008(7) -0.001(5) -0.008(6)
C84 0.029(7) 0.104(13) 0.038(7) 0.024(8) 0.000(5) -0.017(7)
C85 0.040(7) 0.058(9) 0.053(9) -0.008(7) 0.005(6) -0.014(6)
C86 0.055(8) 0.048(8) 0.054(9) 0.004(7) -0.014(7) -0.017(7)
C87 0.035(6) 0.035(6) 0.032(6) -0.002(5) 0.002(5) 0.008(5)
C88 0.092(12) 0.031(7) 0.088(12) -0.008(8) 0.037(9) -0.004(7)
C89 0.091(12) 0.035(8) 0.089(12) -0.017(8) 0.040(9) -0.002(8)
C90 0.094(11) 0.012(6) 0.049(8) -0.003(6) 0.002(7) 0.002(6)
C91 0.058(9) 0.028(7) 0.076(10) -0.003(7) 0.003(7) -0.011(6)
C92 0.059(8) 0.017(6) 0.057(8) 0.003(6) 0.012(6) -0.004(5)
C47 0.034(7) 0.050(8) 0.056(8) 0.006(7) 0.001(6) -0.004(6)

loop_
_atom_type_symbol
_atom_type_description
_atom_type_scat_dispersion_real
_atom_type_scat_dispersion_imag
_atom_type_scat_source
C C 0.0033 0.0016 'International Tables Vol C Tables 4.2.6.8 and 6.1.1.4'
H H 0.0000 0.0000 'International Tables Vol C Tables 4.2.6.8 and 6.1.1.4'
O O 0.0106 0.0060 'International Tables Vol C Tables 4.2.6.8 and 6.1.1.4'
Fe Fe 0.3463 0.8444 'International Tables Vol C Tables 4.2.6.8 and 6.1.1.4'
Ru Ru -1.2594 0.8363 'International Tables Vol C Tables 4.2.6.8 and 6.1.1.4'

loop_
_geom_angle_atom_site_label_1
_geom_angle_atom_site_label_2
_geom_angle_atom_site_label_3
_geom_angle
C1 Ru1 C3 96.1(5)
C1 Ru1 C2 96.1(5)
C3 Ru1 C2 95.9(5)
C1 Ru1 C8 114.4(5)
C3 Ru1 C8 147.3(4)
C2 Ru1 C8 92.5(4)
C1 Ru1 C12 149.9(4)
C3 Ru1 C12 109.3(4)
C2 Ru1 C12 97.1(4)
C8 Ru1 C12 38.2(4)
C1 Ru1 C11 136.7(4)
C3 Ru1 C11 86.3(4)
C2 Ru1 C11 126.7(4)
C8 Ru1 C11 63.7(3)
C12 Ru1 C11 35.1(3)
C1 Ru1 C7 87.2(4)
C3 Ru1 C7 144.7(4)
C2 Ru1 C7 118.8(4)
C8 Ru1 C7 35.3(3)
C12 Ru1 C7 62.8(4)
C11 Ru1 C7 68.4(4)
C1 Ru1 Ru2 88.9(4)
C3 Ru1 Ru2 96.6(3)
C2 Ru1 Ru2 166.0(3)
C8 Ru1 Ru2 73.6(2)
C12 Ru1 Ru2 72.8(3)
C11 Ru1 Ru2 48.1(2)
C7 Ru1 Ru2 48.3(3)
C4 Ru2 C5 100.7(5)
C4 Ru2 C6 98.9(5)
C5 Ru2 C6 87.7(5)
C4 Ru2 C11 96.7(4)
C5 Ru2 C11 93.5(4)
C6 Ru2 C11 163.8(4)
C4 Ru2 C7 98.6(4)
C5 Ru2 C7 160.1(4)
C6 Ru2 C7 94.3(4)
C11 Ru2 C7 79.3(4)
C4 Ru2 Ru1 146.1(3)
C5 Ru2 Ru1 102.2(3)
C6 Ru2 Ru1 106.6(3)
C11 Ru2 Ru1 57.4(3)
C7 Ru2 Ru1 58.3(3)
C49 Ru3 C47 95.2(5)
C49 Ru3 C48 95.9(5)
C47 Ru3 C48 94.6(5)
C49 Ru3 C58 149.4(4)
C47 Ru3 C58 113.1(5)
C48 Ru3 C58 93.2(4)
C49 Ru3 C54 111.6(4)
C47 Ru3 C54 150.3(5)
C48 Ru3 C54 95.0(4)
C58 Ru3 C54 38.4(4)
C49 Ru3 C53 87.9(4)
C47 Ru3 C53 140.7(5)
C48 Ru3 C53 124.1(4)
C58 Ru3 C53 63.0(4)
C54 Ru3 C53 34.9(3)
C49 Ru3 C57 142.5(4)
C47 Ru3 C57 88.0(4)
C48 Ru3 C57 121.1(4)
C58 Ru3 C57 35.4(3)
C54 Ru3 C57 63.1(3)
C53 Ru3 C57 67.4(4)
C49 Ru3 Ru4 95.5(3)
C47 Ru3 Ru4 93.2(4)
C48 Ru3 Ru4 165.6(3)
C58 Ru3 Ru4 72.6(2)
C54 Ru3 Ru4 72.5(2)
C53 Ru3 Ru4 47.6(2)
C57 Ru3 Ru4 47.0(3)
C51 Ru4 C50 99.5(5)
C51 Ru4 C52 99.4(5)
C50 Ru4 C52 87.4(5)
C51 Ru4 C57 97.7(5)
C50 Ru4 C57 93.7(4)
C52 Ru4 C57 162.5(5)
C51 Ru4 C53 98.0(4)
C50 Ru4 C53 162.1(4)
C52 Ru4 C53 93.4(5)
C57 Ru4 C53 80.3(4)
C51 Ru4 Ru3 147.3(3)
C50 Ru4 Ru3 104.0(3)
C52 Ru4 Ru3 104.1(4)
C57 Ru4 Ru3 58.7(3)
C53 Ru4 Ru3 58.5(3)
C19 Fe1 C18 40.8(4)
C19 Fe1 C17 69.2(5)
C18 Fe1 C17 41.3(5)
C19 Fe1 C24 104.5(5)
C18 Fe1 C24 120.9(5)
C17 Fe1 C24 158.7(5)
C19 Fe1 C20 122.8(5)
C18 Fe1 C20 158.2(5)
C17 Fe1 C20 159.6(5)
C24 Fe1 C20 40.5(5)
C19 Fe1 C23 118.6(5)
C18 Fe1 C23 105.1(5)
C17 Fe1 C23 123.4(5)
C24 Fe1 C23 40.4(5)
C20 Fe1 C23 67.9(5)
C19 Fe1 C16 68.4(4)
C18 Fe1 C16 68.5(5)
C17 Fe1 C16 40.9(4)
C24 Fe1 C16 157.4(5)
C20 Fe1 C16 124.1(5)
C23 Fe1 C16 161.9(5)
C19 Fe1 C15 41.3(4)
C18 Fe1 C15 69.5(4)
C17 Fe1 C15 69.8(4)
C24 Fe1 C15 119.7(5)
C20 Fe1 C15 107.5(5)
C23 Fe1 C15 154.6(5)
C16 Fe1 C15 41.0(4)
C19 Fe1 C22 154.8(4)
C18 Fe1 C22 121.1(5)
C17 Fe1 C22 108.9(5)
C24 Fe1 C22 67.7(5)
C20 Fe1 C22 67.7(5)
C23 Fe1 C22 40.1(4)
C16 Fe1 C22 127.5(5)
C15 Fe1 C22 163.5(4)
C19 Fe1 C21 160.3(5)
C18 Fe1 C21 158.8(5)
C17 Fe1 C21 124.6(5)
C24 Fe1 C21 67.6(5)
C20 Fe1 C21 39.7(5)
C23 Fe1 C21 68.0(5)
C16 Fe1 C21 111.5(5)
C15 Fe1 C21 125.5(5)
C22 Fe1 C21 40.8(4)
C32 Fe2 C36 122.8(5)
C32 Fe2 C35 67.8(4)
C36 Fe2 C35 123.1(5)
C32 Fe2 C33 40.9(4)
C36 Fe2 C33 158.9(5)
C35 Fe2 C33 68.3(4)
C32 Fe2 C37 106.4(5)
C36 Fe2 C37 39.1(5)
C35 Fe2 C37 156.1(5)
C33 Fe2 C37 123.5(5)
C32 Fe2 C31 40.6(4)
C36 Fe2 C31 106.3(4)
C35 Fe2 C31 41.5(4)
C33 Fe2 C31 69.6(4)
C37 Fe2 C31 118.9(5)
C32 Fe2 C34 68.3(4)
C36 Fe2 C34 158.5(5)
C35 Fe2 C34 39.9(4)
C33 Fe2 C34 41.1(4)
C37 Fe2 C34 161.7(5)
C31 Fe2 C34 69.3(4)
C32 Fe2 C39 156.0(5)
C36 Fe2 C39 67.6(5)
C35 Fe2 C39 127.5(5)
C33 Fe2 C39 121.9(5)
C37 Fe2 C39 67.0(5)
C31 Fe2 C39 163.2(4)
C34 Fe2 C39 110.2(5)
C32 Fe2 C40 160.8(5)
C36 Fe2 C40 40.7(5)
C35 Fe2 C40 110.7(5)
C33 Fe2 C40 157.9(5)
C37 Fe2 C40 66.8(5)
C31 Fe2 C40 125.4(4)
C34 Fe2 C40 123.7(5)
C39 Fe2 C40 39.9(5)
C32 Fe2 C38 120.8(5)
C36 Fe2 C38 67.0(5)
C35 Fe2 C38 162.6(5)
C33 Fe2 C38 107.4(5)
C37 Fe2 C38 40.4(5)
C31 Fe2 C38 154.6(5)
C34 Fe2 C38 125.9(5)
C39 Fe2 C38 39.2(5)
C40 Fe2 C38 66.5(5)
C66 Fe3 C61 107.9(5)
C66 Fe3 C68 66.9(6)
C61 Fe3 C68 159.2(5)
C66 Fe3 C65 124.6(5)
C61 Fe3 C65 41.6(4)
C68 Fe3 C65 158.0(5)
C66 Fe3 C69 68.0(5)
C61 Fe3 C69 158.7(5)
C68 Fe3 C69 40.3(5)
C65 Fe3 C69 122.2(5)
C66 Fe3 C64 160.5(6)
C61 Fe3 C64 69.2(4)
C68 Fe3 C64 122.6(5)
C65 Fe3 C64 40.5(4)
C69 Fe3 C64 107.4(5)
C66 Fe3 C70 41.0(5)
C61 Fe3 C70 122.6(5)
C68 Fe3 C70 67.7(5)
C65 Fe3 C70 107.6(5)
C69 Fe3 C70 40.5(5)
C64 Fe3 C70 123.2(6)
C66 Fe3 C62 123.2(5)
C61 Fe3 C62 41.2(4)
C68 Fe3 C62 123.2(5)
C65 Fe3 C62 68.9(4)
C69 Fe3 C62 158.7(5)
C64 Fe3 C62 68.1(5)
C70 Fe3 C62 159.4(5)
C66 Fe3 C63 157.5(6)
C61 Fe3 C63 68.7(4)
C68 Fe3 C63 107.9(5)
C65 Fe3 C63 68.6(4)
C69 Fe3 C63 123.3(5)
C64 Fe3 C63 41.0(4)
C70 Fe3 C63 159.6(6)
C62 Fe3 C63 39.7(4)
C66 Fe3 C67 40.2(5)
C61 Fe3 C67 123.3(5)
C68 Fe3 C67 39.7(5)
C65 Fe3 C67 160.7(5)
C69 Fe3 C67 67.9(5)
C64 Fe3 C67 157.5(5)
C70 Fe3 C67 68.5(5)
C62 Fe3 C67 107.8(5)
C63 Fe3 C67 121.8(5)
C82 Fe4 C84 67.7(5)
C82 Fe4 C85 67.6(5)
C84 Fe4 C85 41.5(5)
C82 Fe4 C79 163.3(6)
C84 Fe4 C79 106.8(5)
C85 Fe4 C79 119.6(5)
C82 Fe4 C78 126.6(5)
C84 Fe4 C78 119.1(6)
C85 Fe4 C78 154.6(5)
C79 Fe4 C78 40.9(4)
C82 Fe4 C77 109.0(5)
C84 Fe4 C77 154.2(6)
C85 Fe4 C77 163.1(5)
C79 Fe4 C77 68.7(4)
C78 Fe4 C77 40.8(4)
C82 Fe4 C80 155.7(5)
C84 Fe4 C80 125.4(5)
C85 Fe4 C80 107.5(5)
C79 Fe4 C80 40.3(5)
C78 Fe4 C80 68.3(5)
C77 Fe4 C80 68.4(4)
C82 Fe4 C86 39.5(5)
C84 Fe4 C86 68.2(5)
C85 Fe4 C86 40.3(5)
C79 Fe4 C86 155.0(5)
C78 Fe4 C86 163.3(5)
C77 Fe4 C86 126.6(5)
C80 Fe4 C86 121.4(5)
C82 Fe4 C81 121.6(5)
C84 Fe4 C81 162.8(5)
C85 Fe4 C81 125.3(5)
C79 Fe4 C81 68.3(5)
C78 Fe4 C81 68.7(5)
C77 Fe4 C81 41.1(4)
C80 Fe4 C81 40.4(4)
C86 Fe4 C81 108.9(5)
C82 Fe4 C83 41.2(5)
C84 Fe4 C83 40.3(5)
C85 Fe4 C83 69.1(5)
C79 Fe4 C83 124.5(5)
C78 Fe4 C83 106.6(5)
C77 Fe4 C83 120.0(5)
C80 Fe4 C83 161.7(5)
C86 Fe4 C83 68.4(5)
C81 Fe4 C83 156.0(5)
O1 C1 Ru1 178.0(11)
O2 C2 Ru1 178.1(10)
O3 C3 Ru1 177.5(11)
O4 C4 Ru2 173.5(10)
O5 C5 Ru2 172.2(11)
O6 C6 Ru2 176.9(11)
C8 C7 C15 123.3(9)
C8 C7 Ru2 114.5(8)
C15 C7 Ru2 122.2(7)
C8 C7 Ru1 66.2(6)
C15 C7 Ru1 128.1(7)
Ru2 C7 Ru1 73.5(3)
C7 C8 C9 123.8(10)
C7 C8 C12 114.5(9)
C9 C8 C12 121.4(9)
C7 C8 Ru1 78.5(6)
C9 C8 Ru1 124.3(7)
C12 C8 Ru1 71.2(5)
C10 C9 C8 176.1(11)
C9 C10 C25 176.3(11)
C12 C11 C31 121.5(9)
C12 C11 Ru2 115.0(7)
C31 C11 Ru2 123.4(7)
C12 C11 Ru1 68.0(6)
C31 C11 Ru1 129.6(7)
Ru2 C11 Ru1 74.5(3)
C11 C12 C13 126.6(9)
C11 C12 C8 116.4(9)
C13 C12 C8 116.9(9)
C11 C12 Ru1 77.0(6)
C13 C12 Ru1 123.8(7)
C8 C12 Ru1 70.6(5)
C14 C13 C12 178.7(12)
C13 C14 C41 172.8(12)
C19 C15 C16 105.2(10)
C19 C15 C7 126.3(10)
C16 C15 C7 128.3(10)
C19 C15 Fe1 67.3(6)
C16 C15 Fe1 69.3(6)
C7 C15 Fe1 124.7(8)
C17 C16 C15 109.7(10)
C17 C16 Fe1 69.1(6)
C15 C16 Fe1 69.8(6)
C17 C16 H16 125.2
C15 C16 H16 125.2
Fe1 C16 H16 127.6
C18 C17 C16 106.5(10)
C18 C17 Fe1 68.3(6)
C16 C17 Fe1 70.1(6)
C18 C17 H17 126.7
C16 C17 H17 126.7
Fe1 C17 H17 126.5
C19 C18 C17 108.7(10)
C19 C18 Fe1 69.4(6)
C17 C18 Fe1 70.5(6)
C19 C18 H18 125.7
C17 C18 H18 125.7
Fe1 C18 H18 126.1
C18 C19 C15 109.9(11)
C18 C19 Fe1 69.8(6)
C15 C19 Fe1 71.4(6)
C18 C19 H19 125.1
C15 C19 H19 125.1
Fe1 C19 H19 125.3
C21 C20 C24 108.9(12)
C21 C20 Fe1 71.0(7)
C24 C20 Fe1 69.7(7)
C21 C20 H20 125.5
C24 C20 H20 125.5
Fe1 C20 H20 125.3
C20 C21 C22 107.5(11)
C20 C21 Fe1 69.4(7)
C22 C21 Fe1 69.3(6)
C20 C21 H21 126.3
C22 C21 H21 126.3
Fe1 C21 H21 126.6
C23 C22 C21 107.8(11)
C23 C22 Fe1 69.6(6)
C21 C22 Fe1 69.8(6)
C23 C22 H22 126.1
C21 C22 H22 126.1
Fe1 C22 H22 126.0
C22 C23 C24 108.1(10)
C22 C23 Fe1 70.3(6)
C24 C23 Fe1 69.6(6)
C22 C23 H23 126.0
C24 C23 H23 126.0
Fe1 C23 H23 125.8
C23 C24 C20 107.8(11)
C23 C24 Fe1 70.0(7)
C20 C24 Fe1 69.7(6)
C23 C24 H24 126.1
C20 C24 H24 126.1
Fe1 C24 H24 125.7
C30 C25 C26 117.6(11)
C30 C25 C10 120.9(12)
C26 C25 C10 121.5(10)
C27 C26 C25 119.6(12)
C27 C26 H26 120.2
C25 C26 H26 120.2
C28 C27 C26 120.6(13)
C28 C27 H27 119.7
C26 C27 H27 119.7
C29 C28 C27 119.9(12)
C29 C28 H28 120.0
C27 C28 H28 120.0
C28 C29 C30 118.6(14)
C28 C29 H29 120.7
C30 C29 H29 120.7
C25 C30 C29 123.7(14)
C25 C30 H30 118.2
C29 C30 H30 118.2
C32 C31 C35 104.4(9)
C32 C31 C11 126.6(9)
C35 C31 C11 128.9(9)
C32 C31 Fe2 68.3(6)
C35 C31 Fe2 68.7(6)
C11 C31 Fe2 124.5(7)
C31 C32 C33 111.3(10)
C31 C32 Fe2 71.1(6)
C33 C32 Fe2 70.5(7)
C31 C32 H32 124.4
C33 C32 H32 124.4
Fe2 C32 H32 125.7
C32 C33 C34 106.4(9)
C32 C33 Fe2 68.6(6)
C34 C33 Fe2 70.1(6)
C32 C33 H33 126.8
C34 C33 H33 126.8
Fe2 C33 H33 126.0
C35 C34 C33 107.5(10)
C35 C34 Fe2 69.2(6)
C33 C34 Fe2 68.7(6)
C35 C34 H34 126.3
C33 C34 H34 126.3
Fe2 C34 H34 127.3
C34 C35 C31 110.4(9)
C34 C35 Fe2 70.9(6)
C31 C35 Fe2 69.8(6)
C34 C35 H35 124.8
C31 C35 H35 124.8
Fe2 C35 H35 126.1
C37 C36 C40 108.6(11)
C37 C36 Fe2 71.3(7)
C40 C36 Fe2 71.2(7)
C37 C36 H36 125.7
C40 C36 H36 125.7
Fe2 C36 H36 123.5
C36 C37 C38 108.8(11)
C36 C37 Fe2 69.6(7)
C38 C37 Fe2 71.3(7)
C36 C37 H37 125.6
C38 C37 H37 125.6
Fe2 C37 H37 125.0
C39 C38 C37 107.1(11)
C39 C38 Fe2 69.5(7)
C37 C38 Fe2 68.3(7)
C39 C38 H38 126.5
C37 C38 H38 126.5
Fe2 C38 H38 127.3
C38 C39 C40 108.6(12)
C38 C39 Fe2 71.2(7)
C40 C39 Fe2 70.1(7)
C38 C39 H39 125.7
C40 C39 H39 125.7
Fe2 C39 H39 124.5
C39 C40 C36 106.9(11)
C39 C40 Fe2 69.9(7)
C36 C40 Fe2 68.1(7)
C39 C40 H40 126.5
C36 C40 H40 126.5
Fe2 C40 H40 126.9
C42 C41 C46 118.4(11)
C42 C41 C14 120.0(11)
C46 C41 C14 121.6(11)
C41 C42 C43 119.1(13)
C41 C42 H42 120.5
C43 C42 H42 120.5
C44 C43 C42 121.5(14)
C44 C43 H43 119.2
C42 C43 H43 119.2
C43 C44 C45 119.6(12)
C43 C44 H44 120.2
C45 C44 H44 120.2
C46 C45 C44 120.8(12)
C46 C45 H45 119.6
C44 C45 H45 119.6
C45 C46 C41 120.6(12)
C45 C46 H46 119.7
C41 C46 H46 119.7
O8 C48 Ru3 178.7(11)
O9 C49 Ru3 175.7(11)
O10 C50 Ru4 177.0(11)
O11 C51 Ru4 175.6(11)
O12 C52 Ru4 175.7(10)
C54 C53 C61 121.0(9)
C54 C53 Ru4 114.2(8)
C61 C53 Ru4 124.8(7)
C54 C53 Ru3 65.9(6)
C61 C53 Ru3 129.6(7)
Ru4 C53 Ru3 73.9(3)
C53 C54 C55 128.1(10)
C53 C54 C58 115.3(9)
C55 C54 C58 116.6(9)
C53 C54 Ru3 79.1(6)
C55 C54 Ru3 121.3(7)
C58 C54 Ru3 69.7(6)
C56 C55 C54 171.1(11)
C55 C56 C71 172.4(12)
C58 C57 C77 121.8(9)
C58 C57 Ru4 114.1(8)
C77 C57 Ru4 124.1(7)
C58 C57 Ru3 64.5(6)
C77 C57 Ru3 131.8(7)
Ru4 C57 Ru3 74.3(3)
C57 C58 C59 127.2(10)
C57 C58 C54 115.6(9)
C59 C58 C54 116.6(9)
C57 C58 Ru3 80.0(6)
C59 C58 Ru3 123.0(7)
C54 C58 Ru3 72.0(6)
C60 C59 C58 177.7(12)
C59 C60 C87 178.2(12)
C62 C61 C65 106.3(10)
C62 C61 C53 124.3(10)
C65 C61 C53 129.4(10)
C62 C61 Fe3 69.9(6)
C65 C61 Fe3 69.1(6)
C53 C61 Fe3 124.0(8)
C63 C62 C61 109.2(10)
C63 C62 Fe3 70.4(7)
C61 C62 Fe3 68.8(6)
C63 C62 H62 125.4
C61 C62 H62 125.4
Fe3 C62 H62 126.9
C62 C63 C64 108.2(10)
C62 C63 Fe3 69.8(7)
C64 C63 Fe3 69.1(7)
C62 C63 H63 125.9
C64 C63 H63 125.9
Fe3 C63 H63 126.7
C65 C64 C63 108.0(11)
C65 C64 Fe3 69.3(7)
C63 C64 Fe3 69.9(7)
C65 C64 H64 126.0
C63 C64 H64 126.0
Fe3 C64 H64 126.4
C64 C65 C61 108.3(10)
C64 C65 Fe3 70.2(7)
C61 C65 Fe3 69.2(6)
C64 C65 H65 125.9
C61 C65 H65 125.9
Fe3 C65 H65 126.3
C67 C66 C70 109.6(13)
C67 C66 Fe3 71.2(8)
C70 C66 Fe3 70.6(8)
C67 C66 H66 125.2
C70 C66 H66 125.2
Fe3 C66 H66 124.5
C68 C67 C66 106.5(12)
C68 C67 Fe3 69.2(7)
C66 C67 Fe3 68.6(8)
C68 C67 H67 126.7
C66 C67 H67 126.7
Fe3 C67 H67 127.1
C67 C68 C69 110.2(13)
C67 C68 Fe3 71.2(7)
C69 C68 Fe3 70.2(7)
C67 C68 H68 124.9
C69 C68 H68 124.9
Fe3 C68 H68 125.4
C68 C69 C70 107.7(12)
C68 C69 Fe3 69.6(7)
C70 C69 Fe3 70.2(7)
C68 C69 H69 126.2
C70 C69 H69 126.2
Fe3 C69 H69 125.7
C69 C70 C66 106.0(12)
C69 C70 Fe3 69.3(7)
C66 C70 Fe3 68.4(7)
C69 C70 H70 127.0
C66 C70 H70 127.0
Fe3 C70 H70 126.8
C76 C71 C72 119.9(10)
C76 C71 C56 121.1(10)
C72 C71 C56 118.9(10)
C73 C72 C71 119.0(11)
C73 C72 H72 120.5
C71 C72 H72 120.5
C74 C73 C72 120.5(12)
C74 C73 H73 119.8
C72 C73 H73 119.8
C75 C74 C73 120.9(11)
C75 C74 H74 119.6
C73 C74 H74 119.6
C74 C75 C76 121.1(11)
C74 C75 H75 119.4
C76 C75 H75 119.4
C71 C76 C75 118.6(11)
C71 C76 H76 120.7
C75 C76 H76 120.7
C78 C77 C81 107.8(10)
C78 C77 C57 123.0(9)
C81 C77 C57 128.8(10)
C78 C77 Fe4 69.6(6)
C81 C77 Fe4 69.9(6)
C57 C77 Fe4 120.7(7)
C79 C78 C77 107.7(11)
C79 C78 Fe4 69.4(7)
C77 C78 Fe4 69.6(6)
C79 C78 H78 126.1
C77 C78 H78 126.1
Fe4 C78 H78 126.4
C80 C79 C78 108.1(11)
C80 C79 Fe4 70.2(6)
C78 C79 Fe4 69.7(7)
C80 C79 H79 125.9
C78 C79 H79 125.9
Fe4 C79 H79 125.8
C81 C80 C79 108.9(11)
C81 C80 Fe4 70.0(6)
C79 C80 Fe4 69.6(7)
C81 C80 H80 125.6
C79 C80 H80 125.6
Fe4 C80 H80 126.4
C80 C81 C77 107.4(10)
C80 C81 Fe4 69.6(6)
C77 C81 Fe4 69.1(6)
C80 C81 H81 126.3
C77 C81 H81 126.3
Fe4 C81 H81 126.6
C86 C82 C83 110.6(12)
C86 C82 Fe4 71.5(7)
C83 C82 Fe4 70.8(6)
C86 C82 H82 124.7
C83 C82 H82 124.7
Fe4 C82 H82 124.6
C84 C83 C82 105.1(12)
C84 C83 Fe4 68.8(7)
C82 C83 Fe4 68.0(7)
C84 C83 H83 127.5
C82 C83 H83 127.5
Fe4 C83 H83 127.3
C83 C84 C85 109.2(12)
C83 C84 Fe4 71.0(7)
C85 C84 Fe4 69.4(7)
C83 C84 H84 125.4
C85 C84 H84 125.4
Fe4 C84 H84 125.8
C86 C85 C84 106.8(12)
C86 C85 Fe4 70.5(7)
C84 C85 Fe4 69.1(7)
C86 C85 H85 126.6
C84 C85 H85 126.6
Fe4 C85 H85 125.4
C82 C86 C85 108.2(12)
C82 C86 Fe4 69.1(7)
C85 C86 Fe4 69.2(7)
C82 C86 H86 125.9
C85 C86 H86 125.9
Fe4 C86 H86 127.4
C88 C87 C92 119.4(11)
C88 C87 C60 120.9(11)
C92 C87 C60 119.7(10)
C87 C88 C89 119.9(13)
C87 C88 H88 120.0
C89 C88 H88 120.0
C90 C89 C88 120.7(13)
C90 C89 H89 119.7
C88 C89 H89 119.7
C89 C90 C91 120.0(11)
C89 C90 H90 120.0
C91 C90 H90 120.0
C90 C91 C92 121.3(12)
C90 C91 H91 119.3
C92 C91 H91 119.3
C91 C92 C87 118.7(12)
C91 C92 H92 120.6
C87 C92 H92 120.6
O7 C47 Ru3 176.5(12)

loop_
_geom_bond_atom_site_label_1
_geom_bond_atom_site_label_2
_geom_bond_distance
Ru1 C1 1.894(13)
Ru1 C3 1.910(13)
Ru1 C2 1.928(13)
Ru1 C8 2.241(10)
Ru1 C12 2.248(10)
Ru1 C11 2.363(10)
Ru1 C7 2.399(10)
Ru1 Ru2 2.7042(13)
Ru2 C4 1.901(14)
Ru2 C5 1.935(12)
Ru2 C6 1.949(13)
Ru2 C11 2.089(10)
Ru2 C7 2.106(11)
Ru3 C49 1.888(12)
Ru3 C47 1.893(12)
Ru3 C48 1.959(13)
Ru3 C58 2.208(10)
Ru3 C54 2.239(10)
Ru3 C53 2.408(10)
Ru3 C57 2.409(11)
Ru3 Ru4 2.7148(13)
Ru4 C51 1.885(13)
Ru4 C50 1.934(13)
Ru4 C52 1.936(13)
Ru4 C57 2.063(11)
Ru4 C53 2.085(11)
Fe1 C19 1.997(11)
Fe1 C18 2.003(11)
Fe1 C17 2.032(11)
Fe1 C24 2.038(12)
Fe1 C20 2.038(12)
Fe1 C23 2.044(11)
Fe1 C16 2.045(11)
Fe1 C15 2.052(10)
Fe1 C22 2.052(11)
Fe1 C21 2.059(11)
Fe2 C32 2.008(12)
Fe2 C36 2.025(12)
Fe2 C35 2.030(11)
Fe2 C33 2.033(11)
Fe2 C37 2.046(12)
Fe2 C31 2.045(10)
Fe2 C34 2.051(11)
Fe2 C39 2.064(11)
Fe2 C40 2.066(12)
Fe2 C38 2.086(12)
Fe3 C66 2.024(14)
Fe3 C61 2.036(11)
Fe3 C68 2.034(12)
Fe3 C65 2.035(11)
Fe3 C69 2.042(11)
Fe3 C64 2.048(13)
Fe3 C70 2.053(12)
Fe3 C62 2.051(12)
Fe3 C63 2.059(11)
Fe3 C67 2.059(13)
Fe4 C82 2.021(11)
Fe4 C84 2.029(12)
Fe4 C85 2.034(12)
Fe4 C79 2.040(11)
Fe4 C78 2.044(12)
Fe4 C77 2.043(10)
Fe4 C80 2.048(11)
Fe4 C86 2.051(12)
Fe4 C81 2.054(11)
Fe4 C83 2.058(12)
O1 C1 1.139(13)
O2 C2 1.131(13)
O3 C3 1.128(13)
O4 C4 1.159(14)
O5 C5 1.145(13)
O6 C6 1.141(13)
O7 C47 1.139(13)
O8 C48 1.126(14)
O9 C49 1.148(13)
O10 C50 1.154(13)
O11 C51 1.150(13)
O12 C52 1.137(14)
C7 C8 1.415(14)
C7 C15 1.463(15)
C8 C9 1.449(13)
C8 C12 1.468(14)
C9 C10 1.190(14)
C10 C25 1.415(15)
C11 C12 1.393(13)
C11 C31 1.465(13)
C12 C13 1.445(14)
C13 C14 1.192(14)
C14 C41 1.445(15)
C15 C19 1.428(14)
C15 C16 1.434(14)
C16 C17 1.423(15)
C16 H16 0.9500
C17 C18 1.422(16)
C17 H17 0.9500
C18 C19 1.395(15)
C18 H18 0.9500
C19 H19 0.9500
C20 C21 1.390(17)
C20 C24 1.412(16)
C20 H20 0.9500
C21 C22 1.435(16)
C21 H21 0.9500
C22 C23 1.404(15)
C22 H22 0.9500
C23 C24 1.411(17)
C23 H23 0.9500
C24 H24 0.9500
C25 C30 1.363(17)
C25 C26 1.396(16)
C26 C27 1.389(16)
C26 H26 0.9500
C27 C28 1.378(19)
C27 H27 0.9500
C28 C29 1.37(2)
C28 H28 0.9500
C29 C30 1.369(18)
C29 H29 0.9500
C30 H30 0.9500
C31 C32 1.406(13)
C31 C35 1.444(13)
C32 C33 1.412(15)
C32 H32 0.9500
C33 C34 1.435(14)
C33 H33 0.9500
C34 C35 1.392(14)
C34 H34 0.9500
C35 H35 0.9500
C36 C37 1.363(17)
C36 C40 1.423(17)
C36 H36 0.9500
C37 C38 1.428(17)
C37 H37 0.9500
C38 C39 1.394(17)
C38 H38 0.9500
C39 C40 1.411(16)
C39 H39 0.9500
C40 H40 0.9500
C41 C42 1.394(16)
C41 C46 1.400(15)
C42 C43 1.408(17)
C42 H42 0.9500
C43 C44 1.347(19)
C43 H43 0.9500
C44 C45 1.375(18)
C44 H44 0.9500
C45 C46 1.373(16)
C45 H45 0.9500
C46 H46 0.9500
C53 C54 1.404(13)
C53 C61 1.467(15)
C54 C55 1.437(14)
C54 C58 1.461(14)
C55 C56 1.184(14)
C56 C71 1.465(14)
C57 C58 1.418(14)
C57 C77 1.504(15)
C58 C59 1.457(14)
C59 C60 1.191(14)
C60 C87 1.430(14)
C61 C62 1.440(15)
C61 C65 1.447(15)
C62 C63 1.397(15)
C62 H62 0.9500
C63 C64 1.437(16)
C63 H63 0.9500
C64 C65 1.413(15)
C64 H64 0.9500
C65 H65 0.9500
C66 C67 1.404(19)
C66 C70 1.428(19)
C66 H66 0.9500
C67 C68 1.389(17)
C67 H67 0.9500
C68 C69 1.403(17)
C68 H68 0.9500
C69 C70 1.417(19)
C69 H69 0.9500
C70 H70 0.9500
C71 C76 1.391(14)
C71 C72 1.414(15)
C72 C73 1.393(16)
C72 H72 0.9500
C73 C74 1.363(17)
C73 H73 0.9500
C74 C75 1.358(17)
C74 H74 0.9500
C75 C76 1.402(15)
C75 H75 0.9500
C76 H76 0.9500
C77 C78 1.423(15)
C77 C81 1.437(15)
C78 C79 1.428(16)
C78 H78 0.9500
C79 C80 1.408(17)
C79 H79 0.9500
C80 C81 1.416(15)
C80 H80 0.9500
C81 H81 0.9500
C82 C86 1.376(18)
C82 C83 1.434(17)
C82 H82 0.9500
C83 C84 1.408(17)
C83 H83 0.9500
C84 C85 1.441(19)
C84 H84 0.9500
C85 C86 1.407(17)
C85 H85 0.9500
C86 H86 0.9500
C87 C88 1.386(17)
C87 C92 1.418(15)
C88 C89 1.399(17)
C88 H88 0.9500
C89 C90 1.367(18)
C89 H89 0.9500
C90 C91 1.373(17)
C90 H90 0.9500
C91 C92 1.393(15)
C91 H91 0.9500
C92 H92 0.9500

loop_
_geom_torsion_atom_site_label_1
_geom_torsion_atom_site_label_2
_geom_torsion_atom_site_label_3
_geom_torsion_atom_site_label_4
_geom_torsion
C1 Ru1 Ru2 C4 -139.8(7)
C3 Ru1 Ru2 C4 124.2(7)
C2 Ru1 Ru2 C4 -28.7(16)
C8 Ru1 Ru2 C4 -24.0(7)
C12 Ru1 Ru2 C4 16.0(7)
C11 Ru1 Ru2 C4 45.2(7)
C7 Ru1 Ru2 C4 -52.6(7)
C1 Ru1 Ru2 C5 88.7(5)
C3 Ru1 Ru2 C5 -7.3(5)
C2 Ru1 Ru2 C5 -160.2(15)
C8 Ru1 Ru2 C5 -155.5(5)
C12 Ru1 Ru2 C5 -115.5(4)
C11 Ru1 Ru2 C5 -86.3(5)
C7 Ru1 Ru2 C5 175.8(5)
C1 Ru1 Ru2 C6 -2.5(5)
C3 Ru1 Ru2 C6 -98.5(5)
C2 Ru1 Ru2 C6 108.6(15)
C8 Ru1 Ru2 C6 113.3(4)
C12 Ru1 Ru2 C6 153.3(4)
C11 Ru1 Ru2 C6 -177.5(5)
C7 Ru1 Ru2 C6 84.6(5)
C1 Ru1 Ru2 C11 175.0(5)
C3 Ru1 Ru2 C11 79.0(5)
C2 Ru1 Ru2 C11 -73.9(15)
C8 Ru1 Ru2 C11 -69.2(4)
C12 Ru1 Ru2 C11 -29.2(4)
C7 Ru1 Ru2 C11 -97.9(5)
C1 Ru1 Ru2 C7 -87.2(5)
C3 Ru1 Ru2 C7 176.8(5)
C2 Ru1 Ru2 C7 23.9(15)
C8 Ru1 Ru2 C7 28.7(5)
C12 Ru1 Ru2 C7 68.6(4)
C11 Ru1 Ru2 C7 97.9(5)
C49 Ru3 Ru4 C51 131.4(7)
C47 Ru3 Ru4 C51 -133.1(8)
C48 Ru3 Ru4 C51 -10.5(15)
C58 Ru3 Ru4 C51 -19.8(7)
C54 Ru3 Ru4 C51 20.4(7)
C53 Ru3 Ru4 C51 49.3(7)
C57 Ru3 Ru4 C51 -48.8(7)
C49 Ru3 Ru4 C50 -94.0(5)
C47 Ru3 Ru4 C50 1.5(5)
C48 Ru3 Ru4 C50 124.1(14)
C58 Ru3 Ru4 C50 114.8(4)
C54 Ru3 Ru4 C50 155.1(5)
C53 Ru3 Ru4 C50 -176.1(5)
C57 Ru3 Ru4 C50 85.8(5)
C49 Ru3 Ru4 C52 -3.2(5)
C47 Ru3 Ru4 C52 92.3(5)
C48 Ru3 Ru4 C52 -145.1(14)
C58 Ru3 Ru4 C52 -154.4(4)
C54 Ru3 Ru4 C52 -114.1(4)
C53 Ru3 Ru4 C52 -85.3(5)
C57 Ru3 Ru4 C52 176.6(5)
C49 Ru3 Ru4 C57 -179.8(5)
C47 Ru3 Ru4 C57 -84.3(5)
C48 Ru3 Ru4 C57 38.3(14)
C58 Ru3 Ru4 C57 29.0(4)
C54 Ru3 Ru4 C57 69.3(4)
C53 Ru3 Ru4 C57 98.1(5)
C49 Ru3 Ru4 C53 82.1(5)
C47 Ru3 Ru4 C53 177.6(5)
C48 Ru3 Ru4 C53 -59.8(14)
C58 Ru3 Ru4 C53 -69.1(4)
C54 Ru3 Ru4 C53 -28.8(4)
C57 Ru3 Ru4 C53 -98.1(5)
C3 Ru1 C1 O1 101(33)
C2 Ru1 C1 O1 -162(33)
C8 Ru1 C1 O1 -66(33)
C12 Ru1 C1 O1 -46(33)
C11 Ru1 C1 O1 10(33)
C7 Ru1 C1 O1 -43(33)
Ru2 Ru1 C1 O1 5(33)
C1 Ru1 C2 O2 -79(39)
C3 Ru1 C2 O2 18(39)
C8 Ru1 C2 O2 166(39)
C12 Ru1 C2 O2 128(39)
C11 Ru1 C2 O2 108(39)
C7 Ru1 C2 O2 -169(100)
Ru2 Ru1 C2 O2 171(100)
C1 Ru1 C3 O3 -167(24)
C2 Ru1 C3 O3 96(24)
C8 Ru1 C3 O3 -8(24)
C12 Ru1 C3 O3 -4(24)
C11 Ru1 C3 O3 -31(24)
C7 Ru1 C3 O3 -74(24)
Ru2 Ru1 C3 O3 -78(24)
C5 Ru2 C4 O4 125(10)
C6 Ru2 C4 O4 -146(10)
C11 Ru2 C4 O4 30(10)
C7 Ru2 C4 O4 -50(10)
Ru1 Ru2 C4 O4 -7(10)
C4 Ru2 C5 O5 174(7)
C6 Ru2 C5 O5 75(7)
C11 Ru2 C5 O5 -89(7)
C7 Ru2 C5 O5 -21(8)
Ru1 Ru2 C5 O5 -31(7)
C4 Ru2 C6 O6 -174(18)
C5 Ru2 C6 O6 -74(18)
C11 Ru2 C6 O6 21(19)
C7 Ru2 C6 O6 87(18)
Ru1 Ru2 C6 O6 29(18)
C4 Ru2 C7 C8 100.1(8)
C5 Ru2 C7 C8 -65.3(16)
C6 Ru2 C7 C8 -160.2(8)
C11 Ru2 C7 C8 4.8(7)
Ru1 Ru2 C7 C8 -53.3(7)
C4 Ru2 C7 C15 -81.6(9)
C5 Ru2 C7 C15 113.0(14)
C6 Ru2 C7 C15 18.1(9)
C11 Ru2 C7 C15 -176.9(9)
Ru1 Ru2 C7 C15 125.0(9)
C4 Ru2 C7 Ru1 153.4(4)
C5 Ru2 C7 Ru1 -12.0(14)
C6 Ru2 C7 Ru1 -106.9(4)
C11 Ru2 C7 Ru1 58.1(3)
C1 Ru1 C7 C8 -141.8(7)
C3 Ru1 C7 C8 121.7(8)
C2 Ru1 C7 C8 -46.4(8)
C12 Ru1 C7 C8 36.5(6)
C11 Ru1 C7 C8 74.7(6)
Ru2 Ru1 C7 C8 127.2(7)
C1 Ru1 C7 C15 -27.2(9)
C3 Ru1 C7 C15 -123.7(10)
C2 Ru1 C7 C15 68.2(10)
C8 Ru1 C7 C15 114.6(11)
C12 Ru1 C7 C15 151.1(10)
C11 Ru1 C7 C15 -170.7(10)
Ru2 Ru1 C7 C15 -118.2(10)
C1 Ru1 C7 Ru2 91.0(4)
C3 Ru1 C7 Ru2 -5.5(8)
C2 Ru1 C7 Ru2 -173.6(4)
C8 Ru1 C7 Ru2 -127.2(7)
C12 Ru1 C7 Ru2 -90.7(4)
C11 Ru1 C7 Ru2 -52.5(3)
C15 C7 C8 C9 2.5(16)
Ru2 C7 C8 C9 -179.2(8)
Ru1 C7 C8 C9 123.7(10)
C15 C7 C8 C12 175.9(9)
Ru2 C7 C8 C12 -5.8(11)
Ru1 C7 C8 C12 -62.9(7)
C15 C7 C8 Ru1 -121.2(10)
Ru2 C7 C8 Ru1 57.1(6)
C1 Ru1 C8 C7 42.7(7)
C3 Ru1 C8 C7 -114.5(9)
C2 Ru1 C8 C7 140.5(7)
C12 Ru1 C8 C7 -121.1(8)
C11 Ru1 C8 C7 -89.2(6)
Ru2 Ru1 C8 C7 -38.3(5)
C1 Ru1 C8 C9 -80.5(9)
C3 Ru1 C8 C9 122.3(10)
C2 Ru1 C8 C9 17.3(9)
C12 Ru1 C8 C9 115.7(11)
C11 Ru1 C8 C9 147.6(10)
C7 Ru1 C8 C9 -123.2(12)
Ru2 Ru1 C8 C9 -161.5(9)
C1 Ru1 C8 C12 163.8(6)
C3 Ru1 C8 C12 6.6(10)
C2 Ru1 C8 C12 -98.3(6)
C11 Ru1 C8 C12 31.9(5)
C7 Ru1 C8 C12 121.1(8)
Ru2 Ru1 C8 C12 82.8(5)
C7 C8 C9 C10 162(17)
C12 C8 C9 C10 -11(18)
Ru1 C8 C9 C10 -99(17)
C8 C9 C10 C25 -127(19)
C4 Ru2 C11 C12 -100.5(8)
C5 Ru2 C11 C12 158.3(8)
C6 Ru2 C11 C12 64.6(17)
C7 Ru2 C11 C12 -3.0(7)
Ru1 Ru2 C11 C12 56.0(7)
C4 Ru2 C11 C31 75.9(9)
C5 Ru2 C11 C31 -25.3(9)
C6 Ru2 C11 C31 -119.0(15)
C7 Ru2 C11 C31 173.4(9)
Ru1 Ru2 C11 C31 -127.6(9)
C4 Ru2 C11 Ru1 -156.5(4)
C5 Ru2 C11 Ru1 102.3(4)
C6 Ru2 C11 Ru1 8.6(16)
C7 Ru2 C11 Ru1 -59.0(3)
C1 Ru1 C11 C12 -133.2(7)
C3 Ru1 C11 C12 131.9(7)
C2 Ru1 C11 C12 37.4(8)
C8 Ru1 C11 C12 -34.7(6)
C7 Ru1 C11 C12 -73.1(6)
Ru2 Ru1 C11 C12 -125.8(7)
C1 Ru1 C11 C31 113.5(9)
C3 Ru1 C11 C31 18.5(9)
C2 Ru1 C11 C31 -76.0(10)
C8 Ru1 C11 C31 -148.1(10)
C12 Ru1 C11 C31 -113.4(11)
C7 Ru1 C11 C31 173.5(9)
Ru2 Ru1 C11 C31 120.8(9)
C1 Ru1 C11 Ru2 -7.4(7)
C3 Ru1 C11 Ru2 -102.3(4)
C2 Ru1 C11 Ru2 163.2(4)
C8 Ru1 C11 Ru2 91.1(4)
C12 Ru1 C11 Ru2 125.8(7)
C7 Ru1 C11 Ru2 52.7(3)
C31 C11 C12 C13 1.3(16)
Ru2 C11 C12 C13 177.7(8)
Ru1 C11 C12 C13 -122.7(11)
C31 C11 C12 C8 -175.7(9)
Ru2 C11 C12 C8 0.8(11)
Ru1 C11 C12 C8 60.4(8)
C31 C11 C12 Ru1 124.0(9)
Ru2 C11 C12 Ru1 -59.6(5)
C7 C8 C12 C11 3.4(13)
C9 C8 C12 C11 176.9(9)
Ru1 C8 C12 C11 -63.8(8)
C7 C8 C12 C13 -173.9(9)
C9 C8 C12 C13 -0.4(14)
Ru1 C8 C12 C13 118.9(9)
C7 C8 C12 Ru1 67.2(8)
C9 C8 C12 Ru1 -119.3(9)
C1 Ru1 C12 C11 94.0(10)
C3 Ru1 C12 C11 -51.8(7)
C2 Ru1 C12 C11 -150.6(6)
C8 Ru1 C12 C11 124.4(8)
C7 Ru1 C12 C11 90.6(6)
Ru2 Ru1 C12 C11 39.2(5)
C1 Ru1 C12 C13 -140.4(10)
C3 Ru1 C12 C13 73.8(9)
C2 Ru1 C12 C13 -25.0(9)
C8 Ru1 C12 C13 -110.0(10)
C11 Ru1 C12 C13 125.6(11)
C7 Ru1 C12 C13 -143.8(10)
Ru2 Ru1 C12 C13 164.8(9)
C1 Ru1 C12 C8 -30.4(11)
C3 Ru1 C12 C8 -176.2(6)
C2 Ru1 C12 C8 85.0(6)
C11 Ru1 C12 C8 -124.4(8)
C7 Ru1 C12 C8 -33.8(5)
Ru2 Ru1 C12 C8 -85.2(5)
C11 C12 C13 C14 -121(57)
C8 C12 C13 C14 56(57)
Ru1 C12 C13 C14 139(57)
C12 C13 C14 C41 131(53)
C8 C7 C15 C19 -148.4(11)
Ru2 C7 C15 C19 33.4(14)
Ru1 C7 C15 C19 127.2(10)
C8 C7 C15 C16 27.3(17)
Ru2 C7 C15 C16 -150.8(9)
Ru1 C7 C15 C16 -57.0(14)
C8 C7 C15 Fe1 -62.6(13)
Ru2 C7 C15 Fe1 119.2(7)
Ru1 C7 C15 Fe1 -147.0(6)
C18 Fe1 C15 C19 -37.0(7)
C17 Fe1 C15 C19 -81.2(7)
C24 Fe1 C15 C19 77.7(8)
C20 Fe1 C15 C19 120.1(7)
C23 Fe1 C15 C19 44.9(13)
C16 Fe1 C15 C19 -117.6(9)
C22 Fe1 C15 C19 -169.7(15)
C21 Fe1 C15 C19 160.1(7)
C19 Fe1 C15 C16 117.6(9)
C18 Fe1 C15 C16 80.5(7)
C17 Fe1 C15 C16 36.4(6)
C24 Fe1 C15 C16 -164.7(6)
C20 Fe1 C15 C16 -122.3(7)
C23 Fe1 C15 C16 162.5(10)
C22 Fe1 C15 C16 -52.1(18)
C21 Fe1 C15 C16 -82.3(8)
C19 Fe1 C15 C7 -119.4(12)
C18 Fe1 C15 C7 -156.5(10)
C17 Fe1 C15 C7 159.4(10)
C24 Fe1 C15 C7 -41.8(10)
C20 Fe1 C15 C7 0.7(10)
C23 Fe1 C15 C7 -74.5(14)
C16 Fe1 C15 C7 123.0(11)
C22 Fe1 C15 C7 70.9(19)
C21 Fe1 C15 C7 40.6(11)
C19 C15 C16 C17 0.4(12)
C7 C15 C16 C17 -176.1(10)
Fe1 C15 C16 C17 -57.6(8)
C19 C15 C16 Fe1 57.9(7)
C7 C15 C16 Fe1 -118.5(11)
C19 Fe1 C16 C17 82.7(7)
C18 Fe1 C16 C17 38.7(6)
C24 Fe1 C16 C17 158.2(12)
C20 Fe1 C16 C17 -161.4(7)
C23 Fe1 C16 C17 -33.8(17)
C15 Fe1 C16 C17 121.7(9)
C22 Fe1 C16 C17 -74.8(8)
C21 Fe1 C16 C17 -118.5(7)
C19 Fe1 C16 C15 -39.0(6)
C18 Fe1 C16 C15 -83.0(7)
C17 Fe1 C16 C15 -121.7(9)
C24 Fe1 C16 C15 36.6(15)
C20 Fe1 C16 C15 76.9(8)
C23 Fe1 C16 C15 -155.4(13)
C22 Fe1 C16 C15 163.6(6)
C21 Fe1 C16 C15 119.8(7)
C15 C16 C17 C18 -0.8(12)
Fe1 C16 C17 C18 -58.8(7)
C15 C16 C17 Fe1 58.0(8)
C19 Fe1 C17 C18 37.4(6)
C24 Fe1 C17 C18 -38.9(16)
C20 Fe1 C17 C18 167.4(12)
C23 Fe1 C17 C18 -73.9(8)
C16 Fe1 C17 C18 118.1(9)
C15 Fe1 C17 C18 81.6(7)
C22 Fe1 C17 C18 -115.9(7)
C21 Fe1 C17 C18 -158.6(7)
C19 Fe1 C17 C16 -80.7(7)
C18 Fe1 C17 C16 -118.1(9)
C24 Fe1 C17 C16 -156.9(13)
C20 Fe1 C17 C16 49.3(16)
C23 Fe1 C17 C16 168.1(6)
C15 Fe1 C17 C16 -36.5(6)
C22 Fe1 C17 C16 126.0(7)
C21 Fe1 C17 C16 83.3(8)
C16 C17 C18 C19 0.9(13)
Fe1 C17 C18 C19 -59.0(8)
C16 C17 C18 Fe1 59.9(7)
C17 Fe1 C18 C19 119.8(10)
C24 Fe1 C18 C19 -75.6(8)
C20 Fe1 C18 C19 -48.4(16)
C23 Fe1 C18 C19 -116.4(7)
C16 Fe1 C18 C19 81.4(7)
C15 Fe1 C18 C19 37.4(7)
C22 Fe1 C18 C19 -156.7(7)
C21 Fe1 C18 C19 175.9(12)
C19 Fe1 C18 C17 -119.8(10)
C24 Fe1 C18 C17 164.6(7)
C20 Fe1 C18 C17 -168.2(11)
C23 Fe1 C18 C17 123.8(7)
C16 Fe1 C18 C17 -38.3(6)
C15 Fe1 C18 C17 -82.3(7)
C22 Fe1 C18 C17 83.5(8)
C21 Fe1 C18 C17 56.1(16)
C17 C18 C19 C15 -0.7(13)
Fe1 C18 C19 C15 -60.4(8)
C17 C18 C19 Fe1 59.7(8)
C16 C15 C19 C18 0.2(12)
C7 C15 C19 C18 176.8(10)
Fe1 C15 C19 C18 59.4(8)
C16 C15 C19 Fe1 -59.2(7)
C7 C15 C19 Fe1 117.3(11)
C17 Fe1 C19 C18 -37.7(7)
C24 Fe1 C19 C18 120.9(8)
C20 Fe1 C19 C18 160.7(7)
C23 Fe1 C19 C18 79.9(8)
C16 Fe1 C19 C18 -81.7(8)
C15 Fe1 C19 C18 -120.4(10)
C22 Fe1 C19 C18 52.7(14)
C21 Fe1 C19 C18 -175.6(14)
C18 Fe1 C19 C15 120.4(10)
C17 Fe1 C19 C15 82.6(7)
C24 Fe1 C19 C15 -118.8(7)
C20 Fe1 C19 C15 -78.9(8)
C23 Fe1 C19 C15 -159.8(7)
C16 Fe1 C19 C15 38.7(6)
C22 Fe1 C19 C15 173.1(10)
C21 Fe1 C19 C15 -55.2(17)
C19 Fe1 C20 C21 167.7(7)
C18 Fe1 C20 C21 -156.7(12)
C17 Fe1 C20 C21 46.2(16)
C24 Fe1 C20 C21 -119.5(11)
C23 Fe1 C20 C21 -81.6(8)
C16 Fe1 C20 C21 83.0(8)
C15 Fe1 C20 C21 125.0(7)
C22 Fe1 C20 C21 -38.2(7)
C19 Fe1 C20 C24 -72.8(9)
C18 Fe1 C20 C24 -37.2(16)
C17 Fe1 C20 C24 165.7(12)
C23 Fe1 C20 C24 37.9(7)
C16 Fe1 C20 C24 -157.5(7)
C15 Fe1 C20 C24 -115.5(8)
C22 Fe1 C20 C24 81.3(8)
C21 Fe1 C20 C24 119.5(11)
C24 C20 C21 C22 -0.6(13)
Fe1 C20 C21 C22 59.1(8)
C24 C20 C21 Fe1 -59.6(8)
C19 Fe1 C21 C20 -31.9(18)
C18 Fe1 C21 C20 156.1(13)
C17 Fe1 C21 C20 -162.2(7)
C24 Fe1 C21 C20 37.7(7)
C23 Fe1 C21 C20 81.6(8)
C16 Fe1 C21 C20 -117.9(7)
C15 Fe1 C21 C20 -73.6(9)
C22 Fe1 C21 C20 119.0(11)
C19 Fe1 C21 C22 -151.0(13)
C18 Fe1 C21 C22 37.0(18)
C17 Fe1 C21 C22 78.7(9)
C24 Fe1 C21 C22 -81.3(8)
C20 Fe1 C21 C22 -119.0(11)
C23 Fe1 C21 C22 -37.5(7)
C16 Fe1 C21 C22 123.0(7)
C15 Fe1 C21 C22 167.3(7)
C20 C21 C22 C23 0.4(12)
Fe1 C21 C22 C23 59.5(8)
C20 C21 C22 Fe1 -59.1(8)
C19 Fe1 C22 C23 38.4(14)
C18 Fe1 C22 C23 75.9(8)
C17 Fe1 C22 C23 119.7(7)
C24 Fe1 C22 C23 -37.8(7)
C20 Fe1 C22 C23 -81.8(8)
C16 Fe1 C22 C23 161.6(7)
C15 Fe1 C22 C23 -157.7(15)
C21 Fe1 C22 C23 -118.9(11)
C19 Fe1 C22 C21 157.3(11)
C18 Fe1 C22 C21 -165.3(8)
C17 Fe1 C22 C21 -121.4(8)
C24 Fe1 C22 C21 81.1(8)
C20 Fe1 C22 C21 37.1(8)
C23 Fe1 C22 C21 118.9(11)
C16 Fe1 C22 C21 -79.6(9)
C15 Fe1 C22 C21 -38.9(19)
C21 C22 C23 C24 -0.2(13)
Fe1 C22 C23 C24 59.5(8)
C21 C22 C23 Fe1 -59.7(8)
C19 Fe1 C23 C22 -162.5(7)
C18 Fe1 C23 C22 -120.7(7)
C17 Fe1 C23 C22 -79.7(8)
C24 Fe1 C23 C22 119.1(10)
C20 Fe1 C23 C22 81.1(8)
C16 Fe1 C23 C22 -53.9(17)
C15 Fe1 C23 C22 165.5(9)
C21 Fe1 C23 C22 38.2(7)
C19 Fe1 C23 C24 78.5(8)
C18 Fe1 C23 C24 120.3(7)
C17 Fe1 C23 C24 161.3(7)
C20 Fe1 C23 C24 -38.0(7)
C16 Fe1 C23 C24 -172.9(13)
C15 Fe1 C23 C24 46.4(13)
C22 Fe1 C23 C24 -119.1(10)
C21 Fe1 C23 C24 -80.9(8)
C22 C23 C24 C20 -0.2(13)
Fe1 C23 C24 C20 59.8(8)
C22 C23 C24 Fe1 -59.9(8)
C21 C20 C24 C23 0.5(13)
Fe1 C20 C24 C23 -59.9(8)
C21 C20 C24 Fe1 60.4(8)
C19 Fe1 C24 C23 -117.3(7)
C18 Fe1 C24 C23 -76.4(8)
C17 Fe1 C24 C23 -47.6(17)
C20 Fe1 C24 C23 118.7(11)
C16 Fe1 C24 C23 174.3(11)
C15 Fe1 C24 C23 -159.0(7)
C22 Fe1 C24 C23 37.5(7)
C21 Fe1 C24 C23 81.8(8)
C19 Fe1 C24 C20 124.0(8)
C18 Fe1 C24 C20 164.9(7)
C17 Fe1 C24 C20 -166.3(12)
C23 Fe1 C24 C20 -118.7(11)
C16 Fe1 C24 C20 55.6(15)
C15 Fe1 C24 C20 82.3(8)
C22 Fe1 C24 C20 -81.2(8)
C21 Fe1 C24 C20 -36.9(7)
C9 C10 C25 C30 -65(20)
C9 C10 C25 C26 111(19)
C30 C25 C26 C27 -1.2(19)
C10 C25 C26 C27 -177.9(11)
C25 C26 C27 C28 2.3(19)
C26 C27 C28 C29 -2(2)
C27 C28 C29 C30 1(2)
C26 C25 C30 C29 0(2)
C10 C25 C30 C29 176.7(15)
C28 C29 C30 C25 0(3)
C12 C11 C31 C32 153.1(10)
Ru2 C11 C31 C32 -23.0(14)
Ru1 C11 C31 C32 -120.5(10)
C12 C11 C31 C35 -23.4(16)
Ru2 C11 C31 C35 160.5(9)
Ru1 C11 C31 C35 63.0(14)
C12 C11 C31 Fe2 65.9(12)
Ru2 C11 C31 Fe2 -110.2(7)
Ru1 C11 C31 Fe2 152.3(5)
C36 Fe2 C31 C32 -121.8(7)
C35 Fe2 C31 C32 116.3(8)
C33 Fe2 C31 C32 36.4(6)
C37 Fe2 C31 C32 -81.4(7)
C34 Fe2 C31 C32 80.4(6)
C39 Fe2 C31 C32 172.1(15)
C40 Fe2 C31 C32 -162.2(7)
C38 Fe2 C31 C32 -51.4(12)
C32 Fe2 C31 C35 -116.3(8)
C36 Fe2 C31 C35 121.9(7)
C33 Fe2 C31 C35 -79.9(6)
C37 Fe2 C31 C35 162.3(6)
C34 Fe2 C31 C35 -35.8(6)
C39 Fe2 C31 C35 55.8(17)
C40 Fe2 C31 C35 81.6(8)
C38 Fe2 C31 C35 -167.6(10)
C32 Fe2 C31 C11 120.4(10)
C36 Fe2 C31 C11 -1.4(9)
C35 Fe2 C31 C11 -123.4(10)
C33 Fe2 C31 C11 156.7(9)
C37 Fe2 C31 C11 38.9(9)
C34 Fe2 C31 C11 -159.2(9)
C39 Fe2 C31 C11 -67.6(18)
C40 Fe2 C31 C11 -41.8(10)
C38 Fe2 C31 C11 69.0(13)
C35 C31 C32 C33 0.4(12)
C11 C31 C32 C33 -176.7(10)
Fe2 C31 C32 C33 -59.2(8)
C35 C31 C32 Fe2 59.6(7)
C11 C31 C32 Fe2 -117.6(10)
C36 Fe2 C32 C31 76.1(7)
C35 Fe2 C32 C31 -39.9(6)
C33 Fe2 C32 C31 -121.9(9)
C37 Fe2 C32 C31 115.5(7)
C34 Fe2 C32 C31 -83.1(6)
C39 Fe2 C32 C31 -174.4(11)
C40 Fe2 C32 C31 49.6(16)
C38 Fe2 C32 C31 157.0(6)
C36 Fe2 C32 C33 -162.0(7)
C35 Fe2 C32 C33 82.0(7)
C37 Fe2 C32 C33 -122.6(7)
C31 Fe2 C32 C33 121.9(9)
C34 Fe2 C32 C33 38.8(6)
C39 Fe2 C32 C33 -52.5(14)
C40 Fe2 C32 C33 171.5(12)
C38 Fe2 C32 C33 -81.1(8)
C31 C32 C33 C34 -0.7(13)
Fe2 C32 C33 C34 -60.3(7)
C31 C32 C33 Fe2 59.6(8)
C36 Fe2 C33 C32 46.1(15)
C35 Fe2 C33 C32 -80.7(7)
C37 Fe2 C33 C32 75.7(8)
C31 Fe2 C33 C32 -36.1(6)
C34 Fe2 C33 C32 -117.7(9)
C39 Fe2 C33 C32 157.7(7)
C40 Fe2 C33 C32 -172.6(10)
C38 Fe2 C33 C32 117.2(7)
C32 Fe2 C33 C34 117.7(9)
C36 Fe2 C33 C34 163.8(12)
C35 Fe2 C33 C34 36.9(6)
C37 Fe2 C33 C34 -166.6(7)
C31 Fe2 C33 C34 81.6(6)
C39 Fe2 C33 C34 -84.7(8)
C40 Fe2 C33 C34 -54.9(14)
C38 Fe2 C33 C34 -125.1(7)
C32 C33 C34 C35 0.7(12)
Fe2 C33 C34 C35 -58.6(8)
C32 C33 C34 Fe2 59.3(8)
C32 Fe2 C34 C35 80.9(7)
C36 Fe2 C34 C35 -44.6(16)
C33 Fe2 C34 C35 119.5(9)
C37 Fe2 C34 C35 157.3(14)
C31 Fe2 C34 C35 37.2(6)
C39 Fe2 C34 C35 -124.8(7)
C40 Fe2 C34 C35 -82.3(8)
C38 Fe2 C34 C35 -166.0(7)
C32 Fe2 C34 C33 -38.6(6)
C36 Fe2 C34 C33 -164.1(12)
C35 Fe2 C34 C33 -119.5(9)
C37 Fe2 C34 C33 37.8(18)
C31 Fe2 C34 C33 -82.3(6)
C39 Fe2 C34 C33 115.7(7)
C40 Fe2 C34 C33 158.3(7)
C38 Fe2 C34 C33 74.5(8)
C33 C34 C35 C31 -0.5(13)
Fe2 C34 C35 C31 -58.8(8)
C33 C34 C35 Fe2 58.3(8)
C32 C31 C35 C34 0.0(12)
C11 C31 C35 C34 177.1(10)
Fe2 C31 C35 C34 59.4(8)
C32 C31 C35 Fe2 -59.3(7)
C11 C31 C35 Fe2 117.7(11)
C32 Fe2 C35 C34 -82.3(7)
C36 Fe2 C35 C34 162.1(7)
C33 Fe2 C35 C34 -38.1(6)
C37 Fe2 C35 C34 -162.5(11)
C31 Fe2 C35 C34 -121.4(9)
C39 Fe2 C35 C34 76.2(8)
C40 Fe2 C35 C34 118.2(7)
C38 Fe2 C35 C34 40.8(18)
C32 Fe2 C35 C31 39.1(6)
C36 Fe2 C35 C31 -76.5(7)
C33 Fe2 C35 C31 83.3(6)
C37 Fe2 C35 C31 -41.1(14)
C34 Fe2 C35 C31 121.4(9)
C39 Fe2 C35 C31 -162.4(6)
C40 Fe2 C35 C31 -120.4(7)
C38 Fe2 C35 C31 162.1(14)
C32 Fe2 C36 C37 74.9(9)
C35 Fe2 C36 C37 158.2(7)
C33 Fe2 C36 C37 40.7(17)
C31 Fe2 C36 C37 116.0(8)
C34 Fe2 C36 C37 -169.3(12)
C39 Fe2 C36 C37 -80.6(8)
C40 Fe2 C36 C37 -118.1(11)
C38 Fe2 C36 C37 -37.9(7)
C32 Fe2 C36 C40 -167.0(6)
C35 Fe2 C36 C40 -83.7(8)
C33 Fe2 C36 C40 158.8(11)
C37 Fe2 C36 C40 118.1(11)
C31 Fe2 C36 C40 -125.9(7)
C34 Fe2 C36 C40 -51.1(16)
C39 Fe2 C36 C40 37.5(7)
C38 Fe2 C36 C40 80.2(8)
C40 C36 C37 C38 -0.9(14)
Fe2 C36 C37 C38 60.8(9)
C40 C36 C37 Fe2 -61.8(9)
C32 Fe2 C37 C36 -122.2(8)
C35 Fe2 C37 C36 -50.3(15)
C33 Fe2 C37 C36 -163.6(7)
C31 Fe2 C37 C36 -80.1(8)
C34 Fe2 C37 C36 167.4(14)
C39 Fe2 C37 C36 82.3(8)
C40 Fe2 C37 C36 38.7(8)
C38 Fe2 C37 C36 119.2(11)
C32 Fe2 C37 C38 118.5(7)
C36 Fe2 C37 C38 -119.2(11)
C35 Fe2 C37 C38 -169.5(10)
C33 Fe2 C37 C38 77.1(8)
C31 Fe2 C37 C38 160.7(7)
C34 Fe2 C37 C38 48.2(18)
C39 Fe2 C37 C38 -36.9(7)
C40 Fe2 C37 C38 -80.5(8)
C36 C37 C38 C39 -0.9(14)
Fe2 C37 C38 C39 58.9(8)
C36 C37 C38 Fe2 -59.8(9)
C32 Fe2 C38 C39 162.1(7)
C36 Fe2 C38 C39 -82.3(8)
C35 Fe2 C38 C39 46.6(18)
C33 Fe2 C38 C39 119.4(7)
C37 Fe2 C38 C39 -119.1(10)
C31 Fe2 C38 C39 -161.7(9)
C34 Fe2 C38 C39 77.8(8)
C40 Fe2 C38 C39 -37.9(7)
C32 Fe2 C38 C37 -78.8(8)
C36 Fe2 C38 C37 36.7(7)
C35 Fe2 C38 C37 165.7(14)
C33 Fe2 C38 C37 -121.5(8)
C31 Fe2 C38 C37 -42.6(13)
C34 Fe2 C38 C37 -163.2(7)
C39 Fe2 C38 C37 119.1(10)
C40 Fe2 C38 C37 81.2(8)
C37 C38 C39 C40 2.3(13)
Fe2 C38 C39 C40 60.5(8)
C37 C38 C39 Fe2 -58.1(8)
C32 Fe2 C39 C38 -40.5(15)
C36 Fe2 C39 C38 80.5(8)
C35 Fe2 C39 C38 -164.1(7)
C33 Fe2 C39 C38 -78.2(9)
C37 Fe2 C39 C38 38.0(7)
C31 Fe2 C39 C38 152.2(14)
C34 Fe2 C39 C38 -122.5(7)
C40 Fe2 C39 C38 118.7(11)
C32 Fe2 C39 C40 -159.2(10)
C36 Fe2 C39 C40 -38.2(7)
C35 Fe2 C39 C40 77.2(9)
C33 Fe2 C39 C40 163.1(7)
C37 Fe2 C39 C40 -80.7(8)
C31 Fe2 C39 C40 33.5(19)
C34 Fe2 C39 C40 118.8(8)
C38 Fe2 C39 C40 -118.7(11)
C38 C39 C40 C36 -2.9(13)
Fe2 C39 C40 C36 58.3(8)
C38 C39 C40 Fe2 -61.2(8)
C37 C36 C40 C39 2.4(14)
Fe2 C36 C40 C39 -59.4(8)
C37 C36 C40 Fe2 61.8(9)
C32 Fe2 C40 C39 153.9(12)
C36 Fe2 C40 C39 118.7(11)
C35 Fe2 C40 C39 -124.2(8)
C33 Fe2 C40 C39 -41.1(15)
C37 Fe2 C40 C39 81.4(8)
C31 Fe2 C40 C39 -168.7(7)
C34 Fe2 C40 C39 -81.4(8)
C38 Fe2 C40 C39 37.2(7)
C32 Fe2 C40 C36 35.2(17)
C35 Fe2 C40 C36 117.1(7)
C33 Fe2 C40 C36 -159.8(11)
C37 Fe2 C40 C36 -37.3(7)
C31 Fe2 C40 C36 72.6(8)
C34 Fe2 C40 C36 159.9(7)
C39 Fe2 C40 C36 -118.7(11)
C38 Fe2 C40 C36 -81.5(8)
C13 C14 C41 C42 -9(10)
C13 C14 C41 C46 168(9)
C46 C41 C42 C43 -1.3(19)
C14 C41 C42 C43 176.0(12)
C41 C42 C43 C44 0(2)
C42 C43 C44 C45 1(2)
C43 C44 C45 C46 -1(2)
C44 C45 C46 C41 0(2)
C42 C41 C46 C45 1.3(18)
C14 C41 C46 C45 -175.9(11)
C49 Ru3 C48 O8 -83(48)
C47 Ru3 C48 O8 -179(100)
C58 Ru3 C48 O8 67(48)
C54 Ru3 C48 O8 29(48)
C53 Ru3 C48 O8 8(48)
C57 Ru3 C48 O8 90(48)
Ru4 Ru3 C48 O8 58(49)
C47 Ru3 C49 O9 163(15)
C48 Ru3 C49 O9 68(15)
C58 Ru3 C49 O9 -38(15)
C54 Ru3 C49 O9 -30(15)
C53 Ru3 C49 O9 -56(15)
C57 Ru3 C49 O9 -103(15)
Ru4 Ru3 C49 O9 -103(15)
C51 Ru4 C50 O10 -132(20)
C52 Ru4 C50 O10 -33(20)
C57 Ru4 C50 O10 129(20)
C53 Ru4 C50 O10 60(21)
Ru3 Ru4 C50 O10 71(20)
C50 Ru4 C51 O11 -163(15)
C52 Ru4 C51 O11 108(15)
C57 Ru4 C51 O11 -68(15)
C53 Ru4 C51 O11 13(15)
Ru3 Ru4 C51 O11 -27(15)
C51 Ru4 C52 O12 143(15)
C50 Ru4 C52 O12 44(15)
C57 Ru4 C52 O12 -50(16)
C53 Ru4 C52 O12 -118(15)
Ru3 Ru4 C52 O12 -60(16)
C51 Ru4 C53 C54 -102.1(8)
C50 Ru4 C53 C54 65.8(18)
C52 Ru4 C53 C54 157.9(8)
C57 Ru4 C53 C54 -5.6(8)
Ru3 Ru4 C53 C54 53.5(7)
C51 Ru4 C53 C61 77.0(9)
C50 Ru4 C53 C61 -115.1(15)
C52 Ru4 C53 C61 -23.0(9)
C57 Ru4 C53 C61 173.5(9)
Ru3 Ru4 C53 C61 -127.4(10)
C51 Ru4 C53 Ru3 -155.6(4)
C50 Ru4 C53 Ru3 12.3(16)
C52 Ru4 C53 Ru3 104.4(4)
C57 Ru4 C53 Ru3 -59.1(3)
C49 Ru3 C53 C54 134.0(7)
C47 Ru3 C53 C54 -130.3(8)
C48 Ru3 C53 C54 38.3(8)
C58 Ru3 C53 C54 -36.0(6)
C57 Ru3 C53 C54 -74.9(7)
Ru4 Ru3 C53 C54 -126.6(7)
C49 Ru3 C53 C61 22.7(10)
C47 Ru3 C53 C61 118.4(10)
C48 Ru3 C53 C61 -73.0(10)
C58 Ru3 C53 C61 -147.3(10)
C54 Ru3 C53 C61 -111.3(12)
C57 Ru3 C53 C61 173.8(10)
Ru4 Ru3 C53 C61 122.1(10)
C49 Ru3 C53 Ru4 -99.4(4)
C47 Ru3 C53 Ru4 -3.7(8)
C48 Ru3 C53 Ru4 164.9(4)
C58 Ru3 C53 Ru4 90.5(4)
C54 Ru3 C53 Ru4 126.6(7)
C57 Ru3 C53 Ru4 51.7(3)
C61 C53 C54 C55 1.6(17)
Ru4 C53 C54 C55 -179.3(9)
Ru3 C53 C54 C55 -121.5(11)
C61 C53 C54 C58 -175.7(9)
Ru4 C53 C54 C58 3.4(12)
Ru3 C53 C54 C58 61.2(8)
C61 C53 C54 Ru3 123.1(9)
Ru4 C53 C54 Ru3 -57.8(6)
C49 Ru3 C54 C53 -50.6(7)
C47 Ru3 C54 C53 102.4(10)
C48 Ru3 C54 C53 -149.0(7)
C58 Ru3 C54 C53 122.3(9)
C57 Ru3 C54 C53 88.5(7)
Ru4 Ru3 C54 C53 38.4(6)
C49 Ru3 C54 C55 77.7(9)
C47 Ru3 C54 C55 -129.3(10)
C48 Ru3 C54 C55 -20.7(9)
C58 Ru3 C54 C55 -109.4(10)
C53 Ru3 C54 C55 128.3(12)
C57 Ru3 C54 C55 -143.2(9)
Ru4 Ru3 C54 C55 166.7(9)
C49 Ru3 C54 C58 -172.9(6)
C47 Ru3 C54 C58 -19.9(11)
C48 Ru3 C54 C58 88.7(6)
C53 Ru3 C54 C58 -122.3(9)
C57 Ru3 C54 C58 -33.8(5)
Ru4 Ru3 C54 C58 -83.9(5)
C53 C54 C55 C56 163(7)
C58 C54 C55 C56 -20(8)
Ru3 C54 C55 C56 61(8)
C54 C55 C56 C71 -27(15)
C51 Ru4 C57 C58 103.7(8)
C50 Ru4 C57 C58 -156.2(8)
C52 Ru4 C57 C58 -63.2(17)
C53 Ru4 C57 C58 6.8(8)
Ru3 Ru4 C57 C58 -52.1(7)
C51 Ru4 C57 C77 -74.0(9)
C50 Ru4 C57 C77 26.1(9)
C52 Ru4 C57 C77 119.1(15)
C53 Ru4 C57 C77 -170.9(9)
Ru3 Ru4 C57 C77 130.2(9)
C51 Ru4 C57 Ru3 155.8(4)
C50 Ru4 C57 Ru3 -104.1(4)
C52 Ru4 C57 Ru3 -11.1(15)
C53 Ru4 C57 Ru3 58.9(3)
C49 Ru3 C57 C58 127.4(8)
C47 Ru3 C57 C58 -136.7(7)
C48 Ru3 C57 C58 -42.5(8)
C54 Ru3 C57 C58 36.5(6)
C53 Ru3 C57 C58 74.8(6)
Ru4 Ru3 C57 C58 127.1(7)
C49 Ru3 C57 C77 -121.7(10)
C47 Ru3 C57 C77 -25.8(10)
C48 Ru3 C57 C77 68.4(10)
C58 Ru3 C57 C77 110.9(12)
C54 Ru3 C57 C77 147.4(10)
C53 Ru3 C57 C77 -174.3(10)
Ru4 Ru3 C57 C77 -122.0(10)
C49 Ru3 C57 Ru4 0.3(8)
C47 Ru3 C57 Ru4 96.2(4)
C48 Ru3 C57 Ru4 -169.6(4)
C58 Ru3 C57 Ru4 -127.1(7)
C54 Ru3 C57 Ru4 -90.6(4)
C53 Ru3 C57 Ru4 -52.3(3)
C77 C57 C58 C59 -0.9(17)
Ru4 C57 C58 C59 -178.6(9)
Ru3 C57 C58 C59 124.1(11)
C77 C57 C58 C54 170.7(9)
Ru4 C57 C58 C54 -7.1(12)
Ru3 C57 C58 C54 -64.3(8)
C77 C57 C58 Ru3 -125.0(9)
Ru4 C57 C58 Ru3 57.3(6)
C53 C54 C58 C57 2.4(14)
C55 C54 C58 C57 -175.2(9)
Ru3 C54 C58 C57 69.0(8)
C53 C54 C58 C59 174.9(9)
C55 C54 C58 C59 -2.7(14)
Ru3 C54 C58 C59 -118.5(9)
C53 C54 C58 Ru3 -66.6(8)
C55 C54 C58 Ru3 115.8(9)
C49 Ru3 C58 C57 -108.2(9)
C47 Ru3 C58 C57 48.2(8)
C48 Ru3 C58 C57 144.6(7)
C54 Ru3 C58 C57 -121.3(8)
C53 Ru3 C58 C57 -88.4(6)
Ru4 Ru3 C58 C57 -37.7(5)
C49 Ru3 C58 C59 123.6(10)
C47 Ru3 C58 C59 -80.0(9)
C48 Ru3 C58 C59 16.4(9)
C54 Ru3 C58 C59 110.6(10)
C53 Ru3 C58 C59 143.4(10)
C57 Ru3 C58 C59 -128.2(11)
Ru4 Ru3 C58 C59 -165.9(9)
C49 Ru3 C58 C54 13.0(11)
C47 Ru3 C58 C54 169.5(6)
C48 Ru3 C58 C54 -94.1(6)
C53 Ru3 C58 C54 32.9(5)
C57 Ru3 C58 C54 121.3(8)
Ru4 Ru3 C58 C54 83.6(5)
C57 C58 C59 C60 176(100)
C54 C58 C59 C60 5(35)
Ru3 C58 C59 C60 -80(35)
C58 C59 C60 C87 -178(100)
C54 C53 C61 C62 156.1(10)
Ru4 C53 C61 C62 -22.9(15)
Ru3 C53 C61 C62 -120.7(10)
C54 C53 C61 C65 -21.4(17)
Ru4 C53 C61 C65 159.6(9)
Ru3 C53 C61 C65 61.7(15)
C54 C53 C61 Fe3 68.5(13)
Ru4 C53 C61 Fe3 -110.5(8)
Ru3 C53 C61 Fe3 151.6(6)
C66 Fe3 C61 C62 -120.3(8)
C68 Fe3 C61 C62 -48.4(16)
C65 Fe3 C61 C62 117.4(9)
C69 Fe3 C61 C62 164.7(12)
C64 Fe3 C61 C62 80.2(7)
C70 Fe3 C61 C62 -163.0(7)
C63 Fe3 C61 C62 36.1(6)
C67 Fe3 C61 C62 -78.8(8)
C66 Fe3 C61 C65 122.3(7)
C68 Fe3 C61 C65 -165.8(13)
C69 Fe3 C61 C65 47.3(15)
C64 Fe3 C61 C65 -37.2(6)
C70 Fe3 C61 C65 79.6(8)
C62 Fe3 C61 C65 -117.4(9)
C63 Fe3 C61 C65 -81.2(7)
C67 Fe3 C61 C65 163.9(7)
C66 Fe3 C61 C53 -1.8(10)
C68 Fe3 C61 C53 70.0(17)
C65 Fe3 C61 C53 -124.2(11)
C69 Fe3 C61 C53 -76.8(17)
C64 Fe3 C61 C53 -161.4(10)
C70 Fe3 C61 C53 -44.5(11)
C62 Fe3 C61 C53 118.5(12)
C63 Fe3 C61 C53 154.6(10)
C67 Fe3 C61 C53 39.7(11)
C65 C61 C62 C63 0.9(12)
C53 C61 C62 C63 -177.1(10)
Fe3 C61 C62 C63 -59.0(8)
C65 C61 C62 Fe3 59.8(7)
C53 C61 C62 Fe3 -118.2(11)
C66 Fe3 C62 C63 -160.2(7)
C61 Fe3 C62 C63 120.8(10)
C68 Fe3 C62 C63 -77.7(8)
C65 Fe3 C62 C63 81.5(7)
C69 Fe3 C62 C63 -43.9(16)
C64 Fe3 C62 C63 37.8(6)
C70 Fe3 C62 C63 165.3(13)
C67 Fe3 C62 C63 -118.6(7)
C66 Fe3 C62 C61 79.1(9)
C68 Fe3 C62 C61 161.5(7)
C65 Fe3 C62 C61 -39.2(6)
C69 Fe3 C62 C61 -164.7(12)
C64 Fe3 C62 C61 -82.9(7)
C70 Fe3 C62 C61 44.5(17)
C63 Fe3 C62 C61 -120.8(10)
C67 Fe3 C62 C61 120.6(7)
C61 C62 C63 C64 -0.6(13)
Fe3 C62 C63 C64 -58.6(8)
C61 C62 C63 Fe3 58.0(8)
C66 Fe3 C63 C62 48.0(15)
C61 Fe3 C63 C62 -37.4(7)
C68 Fe3 C63 C62 120.8(7)
C65 Fe3 C63 C62 -82.3(7)
C69 Fe3 C63 C62 162.4(7)
C64 Fe3 C63 C62 -119.7(9)
C70 Fe3 C63 C62 -165.2(13)
C67 Fe3 C63 C62 79.5(8)
C66 Fe3 C63 C64 167.7(12)
C61 Fe3 C63 C64 82.3(7)
C68 Fe3 C63 C64 -119.5(7)
C65 Fe3 C63 C64 37.4(6)
C69 Fe3 C63 C64 -77.8(8)
C70 Fe3 C63 C64 -45.4(16)
C62 Fe3 C63 C64 119.7(9)
C67 Fe3 C63 C64 -160.8(7)
C62 C63 C64 C65 0.1(13)
Fe3 C63 C64 C65 -59.0(8)
C62 C63 C64 Fe3 59.1(8)
C66 Fe3 C64 C65 -46.5(17)
C61 Fe3 C64 C65 38.2(6)
C68 Fe3 C64 C65 -161.0(7)
C69 Fe3 C64 C65 -119.5(7)
C70 Fe3 C64 C65 -77.9(8)
C62 Fe3 C64 C65 82.6(7)
C63 Fe3 C64 C65 119.4(9)
C67 Fe3 C64 C65 166.4(11)
C66 Fe3 C64 C63 -165.9(13)
C61 Fe3 C64 C63 -81.2(7)
C68 Fe3 C64 C63 79.6(8)
C65 Fe3 C64 C63 -119.4(9)
C69 Fe3 C64 C63 121.1(7)
C70 Fe3 C64 C63 162.7(7)
C62 Fe3 C64 C63 -36.7(6)
C67 Fe3 C64 C63 47.0(15)
C63 C64 C65 C61 0.4(13)
Fe3 C64 C65 C61 -59.0(7)
C63 C64 C65 Fe3 59.4(8)
C62 C61 C65 C64 -0.8(12)
C53 C61 C65 C64 177.1(11)
Fe3 C61 C65 C64 59.6(8)
C62 C61 C65 Fe3 -60.4(7)
C53 C61 C65 Fe3 117.5(11)
C66 Fe3 C65 C64 162.9(8)
C61 Fe3 C65 C64 -119.5(9)
C68 Fe3 C65 C64 47.0(16)
C69 Fe3 C65 C64 78.9(9)
C70 Fe3 C65 C64 120.9(8)
C62 Fe3 C65 C64 -80.6(7)
C63 Fe3 C65 C64 -37.9(7)
C67 Fe3 C65 C64 -164.2(14)
C66 Fe3 C65 C61 -77.6(8)
C68 Fe3 C65 C61 166.5(12)
C69 Fe3 C65 C61 -161.6(7)
C64 Fe3 C65 C61 119.5(9)
C70 Fe3 C65 C61 -119.6(7)
C62 Fe3 C65 C61 38.9(6)
C63 Fe3 C65 C61 81.7(6)
C67 Fe3 C65 C61 -44.7(17)
C61 Fe3 C66 C67 120.9(8)
C68 Fe3 C66 C67 -37.6(7)
C65 Fe3 C66 C67 163.9(7)
C69 Fe3 C66 C67 -81.4(8)
C64 Fe3 C66 C67 -161.2(13)
C70 Fe3 C66 C67 -119.6(11)
C62 Fe3 C66 C67 78.0(9)
C63 Fe3 C66 C67 43.5(16)
C61 Fe3 C66 C70 -119.5(8)
C68 Fe3 C66 C70 82.0(8)
C65 Fe3 C66 C70 -76.5(9)
C69 Fe3 C66 C70 38.3(8)
C64 Fe3 C66 C70 -41.6(18)
C62 Fe3 C66 C70 -162.3(7)
C63 Fe3 C66 C70 163.1(11)
C67 Fe3 C66 C70 119.6(11)
C70 C66 C67 C68 -1.4(15)
Fe3 C66 C67 C68 59.0(9)
C70 C66 C67 Fe3 -60.5(9)
C66 Fe3 C67 C68 -118.4(11)
C61 Fe3 C67 C68 163.7(7)
C65 Fe3 C67 C68 -162.3(13)
C69 Fe3 C67 C68 -36.9(8)
C64 Fe3 C67 C68 45.2(17)
C70 Fe3 C67 C68 -80.6(9)
C62 Fe3 C67 C68 120.9(8)
C63 Fe3 C67 C68 79.6(9)
C61 Fe3 C67 C66 -77.9(9)
C68 Fe3 C67 C66 118.4(11)
C65 Fe3 C67 C66 -43.9(18)
C69 Fe3 C67 C66 81.6(9)
C64 Fe3 C67 C66 163.6(12)
C70 Fe3 C67 C66 37.8(8)
C62 Fe3 C67 C66 -120.7(8)
C63 Fe3 C67 C66 -162.0(8)
C66 C67 C68 C69 0.9(14)
Fe3 C67 C68 C69 59.5(9)
C66 C67 C68 Fe3 -58.6(9)
C66 Fe3 C68 C67 38.1(8)
C61 Fe3 C68 C67 -41.4(17)
C65 Fe3 C68 C67 164.4(12)
C69 Fe3 C68 C67 120.7(12)
C64 Fe3 C68 C67 -161.2(8)
C70 Fe3 C68 C67 82.7(9)
C62 Fe3 C68 C67 -77.5(9)
C63 Fe3 C68 C67 -118.5(8)
C66 Fe3 C68 C69 -82.6(9)
C61 Fe3 C68 C69 -162.1(12)
C65 Fe3 C68 C69 43.7(17)
C64 Fe3 C68 C69 78.1(10)
C70 Fe3 C68 C69 -38.0(8)
C62 Fe3 C68 C69 161.8(8)
C63 Fe3 C68 C69 120.7(8)
C67 Fe3 C68 C69 -120.7(12)
C67 C68 C69 C70 0.0(14)
Fe3 C68 C69 C70 60.1(9)
C67 C68 C69 Fe3 -60.1(9)
C66 Fe3 C69 C68 79.9(9)
C61 Fe3 C69 C68 162.5(12)
C65 Fe3 C69 C68 -162.2(8)
C64 Fe3 C69 C68 -120.3(8)
C70 Fe3 C69 C68 118.6(12)
C62 Fe3 C69 C68 -46.0(17)
C63 Fe3 C69 C68 -78.1(9)
C67 Fe3 C69 C68 36.3(8)
C66 Fe3 C69 C70 -38.8(8)
C61 Fe3 C69 C70 43.9(16)
C68 Fe3 C69 C70 -118.6(12)
C65 Fe3 C69 C70 79.2(9)
C64 Fe3 C69 C70 121.1(8)
C62 Fe3 C69 C70 -164.7(12)
C63 Fe3 C69 C70 163.3(8)
C67 Fe3 C69 C70 -82.3(9)
C68 C69 C70 C66 -0.9(14)
Fe3 C69 C70 C66 58.8(9)
C68 C69 C70 Fe3 -59.7(8)
C67 C66 C70 C69 1.4(15)
Fe3 C66 C70 C69 -59.4(9)
C67 C66 C70 Fe3 60.9(9)
C66 Fe3 C70 C69 117.8(11)
C61 Fe3 C70 C69 -162.6(7)
C68 Fe3 C70 C69 37.8(8)
C65 Fe3 C70 C69 -119.3(8)
C64 Fe3 C70 C69 -77.5(9)
C62 Fe3 C70 C69 164.1(12)
C63 Fe3 C70 C69 -43.6(17)
C67 Fe3 C70 C69 80.7(8)
C61 Fe3 C70 C66 79.6(9)
C68 Fe3 C70 C66 -80.0(9)
C65 Fe3 C70 C66 122.9(8)
C69 Fe3 C70 C66 -117.8(11)
C64 Fe3 C70 C66 164.6(8)
C62 Fe3 C70 C66 46.3(18)
C63 Fe3 C70 C66 -161.4(13)
C67 Fe3 C70 C66 -37.1(8)
C55 C56 C71 C76 -177(100)
C55 C56 C71 C72 -1(10)
C76 C71 C72 C73 -2.3(18)
C56 C71 C72 C73 -177.7(12)
C71 C72 C73 C74 0(2)
C72 C73 C74 C75 2(2)
C73 C74 C75 C76 -1(2)
C72 C71 C76 C75 2.8(17)
C56 C71 C76 C75 178.1(11)
C74 C75 C76 C71 -0.9(18)
C58 C57 C77 C78 -150.8(10)
Ru4 C57 C77 C78 26.7(14)
Ru3 C57 C77 C78 126.3(10)
C58 C57 C77 C81 21.7(16)
Ru4 C57 C77 C81 -160.8(8)
Ru3 C57 C77 C81 -61.2(14)
C58 C57 C77 Fe4 -66.3(12)
Ru4 C57 C77 Fe4 111.2(8)
Ru3 C57 C77 Fe4 -149.2(6)
C82 Fe4 C77 C78 124.4(7)
C84 Fe4 C77 C78 46.5(13)
C85 Fe4 C77 C78 -160.3(15)
C79 Fe4 C77 C78 -37.9(7)
C80 Fe4 C77 C78 -81.4(7)
C86 Fe4 C77 C78 164.9(7)
C81 Fe4 C77 C78 -118.9(9)
C83 Fe4 C77 C78 80.5(7)
C82 Fe4 C77 C81 -116.6(7)
C84 Fe4 C77 C81 165.5(10)
C85 Fe4 C77 C81 -41.4(18)
C79 Fe4 C77 C81 81.0(7)
C78 Fe4 C77 C81 118.9(9)
C80 Fe4 C77 C81 37.6(6)
C86 Fe4 C77 C81 -76.2(8)
C83 Fe4 C77 C81 -160.5(7)
C82 Fe4 C77 C57 7.3(10)
C84 Fe4 C77 C57 -70.6(14)
C85 Fe4 C77 C57 82.6(18)
C79 Fe4 C77 C57 -155.1(10)
C78 Fe4 C77 C57 -117.1(11)
C80 Fe4 C77 C57 161.5(10)
C86 Fe4 C77 C57 47.7(11)
C81 Fe4 C77 C57 123.9(11)
C83 Fe4 C77 C57 -36.6(10)
C81 C77 C78 C79 -0.6(12)
C57 C77 C78 C79 173.3(9)
Fe4 C77 C78 C79 59.1(8)
C81 C77 C78 Fe4 -59.7(7)
C57 C77 C78 Fe4 114.1(9)
C82 Fe4 C78 C79 164.7(8)
C84 Fe4 C78 C79 82.1(8)
C85 Fe4 C78 C79 47.6(14)
C77 Fe4 C78 C79 -119.1(10)
C80 Fe4 C78 C79 -37.4(7)
C86 Fe4 C78 C79 -165.9(16)
C81 Fe4 C78 C79 -81.0(8)
C83 Fe4 C78 C79 123.9(8)
C82 Fe4 C78 C77 -76.1(8)
C84 Fe4 C78 C77 -158.8(7)
C85 Fe4 C78 C77 166.7(11)
C79 Fe4 C78 C77 119.1(10)
C80 Fe4 C78 C77 81.7(7)
C86 Fe4 C78 C77 -47(2)
C81 Fe4 C78 C77 38.1(6)
C83 Fe4 C78 C77 -117.0(7)
C77 C78 C79 C80 0.6(13)
Fe4 C78 C79 C80 59.8(8)
C77 C78 C79 Fe4 -59.3(8)
C82 Fe4 C79 C80 -166.4(17)
C84 Fe4 C79 C80 125.5(8)
C85 Fe4 C79 C80 82.2(9)
C78 Fe4 C79 C80 -119.1(10)
C77 Fe4 C79 C80 -81.4(7)
C86 Fe4 C79 C80 51.3(15)
C81 Fe4 C79 C80 -37.1(7)
C83 Fe4 C79 C80 166.1(7)
C82 Fe4 C79 C78 -47(2)
C84 Fe4 C79 C78 -115.4(8)
C85 Fe4 C79 C78 -158.7(7)
C77 Fe4 C79 C78 37.8(7)
C80 Fe4 C79 C78 119.1(10)
C86 Fe4 C79 C78 170.4(11)
C81 Fe4 C79 C78 82.0(7)
C83 Fe4 C79 C78 -74.8(9)
C78 C79 C80 C81 -0.4(13)
Fe4 C79 C80 C81 59.2(8)
C78 C79 C80 Fe4 -59.5(8)
C82 Fe4 C80 C81 50.4(15)
C84 Fe4 C80 C81 166.7(8)
C85 Fe4 C80 C81 124.4(7)
C79 Fe4 C80 C81 -120.2(10)
C78 Fe4 C80 C81 -82.2(7)
C77 Fe4 C80 C81 -38.2(6)
C86 Fe4 C80 C81 82.5(8)
C83 Fe4 C80 C81 -159.3(15)
C82 Fe4 C80 C79 170.6(12)
C84 Fe4 C80 C79 -73.1(9)
C85 Fe4 C80 C79 -115.4(8)
C78 Fe4 C80 C79 38.0(7)
C77 Fe4 C80 C79 82.0(7)
C86 Fe4 C80 C79 -157.3(7)
C81 Fe4 C80 C79 120.2(10)
C83 Fe4 C80 C79 -39.1(19)
C79 C80 C81 C77 0.0(12)
Fe4 C80 C81 C77 58.9(7)
C79 C80 C81 Fe4 -58.9(8)
C78 C77 C81 C80 0.3(12)
C57 C77 C81 C80 -173.0(10)
Fe4 C77 C81 C80 -59.2(7)
C78 C77 C81 Fe4 59.5(7)
C57 C77 C81 Fe4 -113.8(10)
C82 Fe4 C81 C80 -158.2(7)
C84 Fe4 C81 C80 -39(2)
C85 Fe4 C81 C80 -74.6(8)
C79 Fe4 C81 C80 37.0(7)
C78 Fe4 C81 C80 81.2(7)
C77 Fe4 C81 C80 119.0(9)
C86 Fe4 C81 C80 -116.5(8)
C83 Fe4 C81 C80 164.2(11)
C82 Fe4 C81 C77 82.8(8)
C84 Fe4 C81 C77 -158.3(16)
C85 Fe4 C81 C77 166.4(6)
C79 Fe4 C81 C77 -82.0(7)
C78 Fe4 C81 C77 -37.8(6)
C80 Fe4 C81 C77 -119.0(9)
C86 Fe4 C81 C77 124.5(7)
C83 Fe4 C81 C77 45.2(14)
C84 Fe4 C82 C86 -82.3(9)
C85 Fe4 C82 C86 -37.2(8)
C79 Fe4 C82 C86 -156.0(16)
C78 Fe4 C82 C86 167.2(7)
C77 Fe4 C82 C86 125.1(8)
C80 Fe4 C82 C86 45.6(16)
C81 Fe4 C82 C86 81.5(9)
C83 Fe4 C82 C86 -120.7(12)
C84 Fe4 C82 C83 38.4(8)
C85 Fe4 C82 C83 83.5(8)
C79 Fe4 C82 C83 -35(2)
C78 Fe4 C82 C83 -72.1(9)
C77 Fe4 C82 C83 -114.2(8)
C80 Fe4 C82 C83 166.3(11)
C86 Fe4 C82 C83 120.7(12)
C81 Fe4 C82 C83 -157.8(7)
C86 C82 C83 C84 1.5(13)
Fe4 C82 C83 C84 -59.1(8)
C86 C82 C83 Fe4 60.6(8)
C82 Fe4 C83 C84 117.3(12)
C85 Fe4 C83 C84 37.9(8)
C79 Fe4 C83 C84 -74.4(10)
C78 Fe4 C83 C84 -115.7(8)
C77 Fe4 C83 C84 -157.9(8)
C80 Fe4 C83 C84 -45(2)
C86 Fe4 C83 C84 81.2(9)
C81 Fe4 C83 C84 169.5(11)
C84 Fe4 C83 C82 -117.3(12)
C85 Fe4 C83 C82 -79.4(8)
C79 Fe4 C83 C82 168.4(8)
C78 Fe4 C83 C82 127.1(8)
C77 Fe4 C83 C82 84.8(9)
C80 Fe4 C83 C82 -161.9(14)
C86 Fe4 C83 C82 -36.0(8)
C81 Fe4 C83 C82 52.3(15)
C82 C83 C84 C85 -0.4(13)
Fe4 C83 C84 C85 -59.1(8)
C82 C83 C84 Fe4 58.6(7)
C82 Fe4 C84 C83 -39.2(8)
C85 Fe4 C84 C83 -120.1(11)
C79 Fe4 C84 C83 124.0(8)
C78 Fe4 C84 C83 81.3(9)
C77 Fe4 C84 C83 48.5(14)
C80 Fe4 C84 C83 164.3(7)
C86 Fe4 C84 C83 -82.0(8)
C81 Fe4 C84 C83 -165.5(15)
C82 Fe4 C84 C85 80.9(8)
C79 Fe4 C84 C85 -115.9(8)
C78 Fe4 C84 C85 -158.6(7)
C77 Fe4 C84 C85 168.6(9)
C80 Fe4 C84 C85 -75.6(9)
C86 Fe4 C84 C85 38.1(7)
C81 Fe4 C84 C85 -45(2)
C83 Fe4 C84 C85 120.1(11)
C83 C84 C85 C86 -0.7(14)
Fe4 C84 C85 C86 -60.7(8)
C83 C84 C85 Fe4 60.0(8)
C82 Fe4 C85 C86 36.5(8)
C84 Fe4 C85 C86 117.6(11)
C79 Fe4 C85 C86 -160.4(8)
C78 Fe4 C85 C86 165.8(10)
C77 Fe4 C85 C86 -45(2)
C80 Fe4 C85 C86 -118.2(8)
C81 Fe4 C85 C86 -77.3(9)
C83 Fe4 C85 C86 80.9(8)
C82 Fe4 C85 C84 -81.2(8)
C79 Fe4 C85 C84 82.0(8)
C78 Fe4 C85 C84 48.1(14)
C77 Fe4 C85 C84 -162.8(14)
C80 Fe4 C85 C84 124.2(7)
C86 Fe4 C85 C84 -117.6(11)
C81 Fe4 C85 C84 165.1(7)
C83 Fe4 C85 C84 -36.8(7)
C83 C82 C86 C85 -2.0(14)
Fe4 C82 C86 C85 58.2(9)
C83 C82 C86 Fe4 -60.2(8)
C84 C85 C86 C82 1.7(14)
Fe4 C85 C86 C82 -58.1(9)
C84 C85 C86 Fe4 59.8(8)
C84 Fe4 C86 C82 81.0(9)
C85 Fe4 C86 C82 120.3(12)
C79 Fe4 C86 C82 163.9(11)
C78 Fe4 C86 C82 -38(2)
C77 Fe4 C86 C82 -74.7(9)
C80 Fe4 C86 C82 -159.9(8)
C81 Fe4 C86 C82 -117.1(8)
C83 Fe4 C86 C82 37.5(8)
C82 Fe4 C86 C85 -120.3(12)
C84 Fe4 C86 C85 -39.3(8)
C79 Fe4 C86 C85 43.7(16)
C78 Fe4 C86 C85 -158.6(16)
C77 Fe4 C86 C85 165.1(7)
C80 Fe4 C86 C85 79.9(9)
C81 Fe4 C86 C85 122.7(8)
C83 Fe4 C86 C85 -82.8(8)
C59 C60 C87 C88 -16(45)
C59 C60 C87 C92 161(44)
C92 C87 C88 C89 2(2)
C60 C87 C88 C89 179.4(13)
C87 C88 C89 C90 -3(2)
C88 C89 C90 C91 3(2)
C89 C90 C91 C92 -2(2)
C90 C91 C92 C87 1(2)
C88 C87 C92 C91 -1.5(19)
C60 C87 C92 C91 -178.5(11)
C49 Ru3 C47 O7 -137(20)
C48 Ru3 C47 O7 -41(21)
C58 Ru3 C47 O7 55(21)
C54 Ru3 C47 O7 68(21)
C53 Ru3 C47 O7 130(20)
C57 Ru3 C47 O7 80(20)
Ru4 Ru3 C47 O7 127(20)
